data_4347514
loop_
_publ_author_name
'Magott, Micha\/l'
'Tomkowiak, Hanna'
'Katrusiak, Andrzej'
'Nitek, Wojciech'
'Sieklucka, Barbara'
'Pinkowicz, Dawid'

_publ_section_title
;
 Two Cyanide-Bridged Mn(II)-Nb(IV) Coordination Chain Ferrimagnets
 Promoted by Interchain Ferromagnetic Interactions.
;
_journal_issue 11
_journal_name_full 'Inorganic chemistry'
_journal_page_first 5281
_journal_page_last 5286
_journal_paper_doi 10.1021/acs.inorgchem.6b00269
_journal_volume 55
_journal_year 2016
_chemical_formula_moiety 'C152 H96 Mn8 N56 Nb4 O8, 15 (H2 O)'
_chemical_formula_sum 'C152 H126 Mn8 N56 Nb4 O23'
_chemical_formula_weight 3916.24
_space_group_crystal_system monoclinic
_space_group_IT_number 14
_space_group_name_Hall '-P 2yn'
_space_group_name_H-M_alt 'P 1 21/n 1'
_atom_sites_solution_hydrogens mixed
_audit_creation_method SHELXL-2014/7
_cell_angle_alpha 90
_cell_angle_beta 109.747(8)
_cell_angle_gamma 90
_cell_formula_units_Z 4
_cell_length_a 16.9114(13)
_cell_length_b 54.510(3)
_cell_length_c 20.0183(11)
_cell_measurement_reflns_used 38713
_cell_measurement_temperature 200(2)
_cell_measurement_theta_max 89.765
_cell_measurement_theta_min 5.939
_cell_volume 17368(2)
_computing_cell_refinement 'CrysAlisPro, Agilent Technologies,Version 1.171.36.20'
_computing_data_collection 'CrysAlisPro, Agilent Technologies,Version 1.171.36.20'
_computing_data_reduction 'CrysAlisPro, Agilent Technologies,Version 1.171.36.20'
_computing_molecular_graphics mercury
_computing_publication_material 'SHELXL-2014/7 (Sheldrick, 2014)'
_computing_structure_refinement 'SHELXL-2014/7 (Sheldrick, 2014)'
_computing_structure_solution 'ShelXS (Sheldrick, 2008)'
_diffrn_ambient_temperature 200(2)
_diffrn_measured_fraction_theta_full 0.987
_diffrn_measured_fraction_theta_max 0.951
_diffrn_measurement_device_type 'SuperNova, Single source at offset), Atlas'
_diffrn_measurement_method 'phi and omega scans'
_diffrn_radiation_type 'Cu K\a'
_diffrn_radiation_wavelength 1.54056
_diffrn_reflns_av_R_equivalents 0.2441
_diffrn_reflns_av_unetI/netI 0.2988
_diffrn_reflns_Laue_measured_fraction_full 0.987
_diffrn_reflns_Laue_measured_fraction_max 0.951
_diffrn_reflns_limit_h_max 21
_diffrn_reflns_limit_h_min -20
_diffrn_reflns_limit_k_max 70
_diffrn_reflns_limit_k_min -70
_diffrn_reflns_limit_l_max 24
_diffrn_reflns_limit_l_min -25
_diffrn_reflns_number 174630
_diffrn_reflns_point_group_measured_fraction_full 0.987
_diffrn_reflns_point_group_measured_fraction_max 0.951
_diffrn_reflns_theta_full 26.000
_diffrn_reflns_theta_max 89.765
_diffrn_reflns_theta_min 5.939
_diffrn_source 'SuperNova (Cu) X-ray Source'
_exptl_absorpt_coefficient_mu 7.287
_exptl_absorpt_correction_T_max 0.558
_exptl_absorpt_correction_T_min 0.438
_exptl_absorpt_correction_type multi-scan
_exptl_crystal_colour yellow
_exptl_crystal_density_diffrn 1.498
_exptl_crystal_density_method 'not measured'
_exptl_crystal_description prism
_exptl_crystal_F_000 7912
_exptl_crystal_size_max 0.15
_exptl_crystal_size_mid 0.10
_exptl_crystal_size_min 0.08
_refine_diff_density_max 5.788
_refine_diff_density_min -1.518
_refine_diff_density_rms 0.285
_refine_ls_extinction_method none
_refine_ls_goodness_of_fit_ref 1.094
_refine_ls_hydrogen_treatment constr
_refine_ls_matrix_type full
_refine_ls_number_parameters 2233
_refine_ls_number_reflns 37806
_refine_ls_number_restraints 319
_refine_ls_restrained_S_all 1.102
_refine_ls_R_factor_all 0.3567
_refine_ls_R_factor_gt 0.1701
_refine_ls_shift/su_max 0.000
_refine_ls_shift/su_mean 0.000
_refine_ls_structure_factor_coef Fsqd
_refine_ls_weighting_details 'w=1/[\s^2^(Fo^2^)+(0.2000P)^2^] where P=(Fo^2^+2Fc^2^)/3'
_refine_ls_weighting_scheme calc
_refine_ls_wR_factor_gt 0.3789
_refine_ls_wR_factor_ref 0.4953
_reflns_Friedel_coverage 0.000
_reflns_number_gt 11498
_reflns_number_total 37806
_reflns_threshold_expression 'I > 2\s(I)'
_cod_data_source_file ic6b00269_si_004.cif
_cod_data_source_block 200K
_cod_original_sg_symbol_H-M 'P 21/n'
_cod_database_code 4347514
_shelx_space_group_comment
;
The symmetry employed for this shelxl refinement is uniquely defined
by the following loop, which should always be used as a source of
symmetry information in preference to the above space-group names.
They are only intended as comments.
;

loop_
_space_group_symop_operation_xyz
'x, y, z'
'-x+1/2, y+1/2, -z+1/2'
'-x, -y, -z'
'x-1/2, -y-1/2, z-1/2'

loop_
_atom_site_label
_atom_site_type_symbol
_atom_site_fract_x
_atom_site_fract_y
_atom_site_fract_z
_atom_site_U_iso_or_equiv
_atom_site_adp_type
_atom_site_occupancy
_atom_site_site_symmetry_order
_atom_site_calc_flag
_atom_site_refinement_flags_posn
_atom_site_refinement_flags_adp
Nb1 Nb 0.53437(8) 0.31351(2) 1.24881(7) 0.0302(4) Uani 1 1 d . .
C1 C 0.5755(10) 0.3509(3) 1.2311(9) 0.036(4) Uani 1 1 d . .
N2 N 0.5996(6) 0.3699(3) 1.2238(7) 0.052(4) Uani 1 1 d D U
C3 C 0.4557(11) 0.3207(3) 1.1390(11) 0.049(5) Uani 1 1 d . .
N4 N 0.4090(8) 0.3251(3) 1.0773(5) 0.071(5) Uani 1 1 d D .
C5 C 0.4376(11) 0.3385(3) 1.2575(10) 0.046(5) Uani 1 1 d . .
N6 N 0.3825(9) 0.3517(3) 1.2599(7) 0.041(4) Uani 1 1 d . .
C7 C 0.4238(12) 0.2912(3) 1.2286(9) 0.043(5) Uani 1 1 d . .
N8 N 0.3600(9) 0.2788(3) 1.2219(7) 0.044(4) Uani 1 1 d . .
C9 C 0.5262(11) 0.3038(3) 1.3540(9) 0.040(4) Uani 1 1 d . .
N10 N 0.5201(12) 0.2991(3) 1.4073(9) 0.072(6) Uani 1 1 d . .
C11 C 0.5778(10) 0.2734(3) 1.2655(8) 0.032(4) Uani 1 1 d . .
N12 N 0.6018(10) 0.2544(3) 1.2746(9) 0.063(5) Uani 1 1 d . .
C13 C 0.6650(11) 0.3175(3) 1.3255(9) 0.039(4) Uani 1 1 d . .
N14 N 0.7321(10) 0.3191(3) 1.3660(7) 0.040(4) Uani 1 1 d . .
C15 C 0.6121(10) 0.3087(3) 1.1811(8) 0.027(4) Uani 1 1 d . .
N16 N -0.3508(9) 0.3060(3) 1.1434(7) 0.040(4) Uani 1 1 d . .
Nb2 Nb 0.03176(9) 0.31571(3) 1.25951(7) 0.0321(4) Uani 1 1 d . .
C17 C 0.1471(10) 0.2927(3) 1.2811(8) 0.025(4) Uani 1 1 d . U
N18 N 0.2051(9) 0.2812(3) 1.2888(8) 0.046(4) Uani 1 1 d . .
C19 C 0.1306(10) 0.3419(3) 1.2465(8) 0.033(4) Uani 1 1 d . .
N20 N 0.1787(10) 0.3553(3) 1.2408(8) 0.050(4) Uani 1 1 d . .
C21 C 0.0392(10) 0.3082(3) 1.1491(8) 0.035(4) Uani 1 1 d . .
N22 N 0.0437(6) 0.3026(2) 1.0947(5) 0.059(5) Uani 1 1 d D .
C23 C -0.0141(11) 0.3531(3) 1.2735(10) 0.045(5) Uani 1 1 d . .
N24 N -0.0310(11) 0.3727(3) 1.2834(9) 0.069(5) Uani 1 1 d . .
C25 C -0.1010(10) 0.3175(3) 1.1824(8) 0.032(4) Uani 1 1 d . U
N26 N -0.1673(8) 0.3174(3) 1.1419(7) 0.042(4) Uani 1 1 d . .
C27 C -0.0083(12) 0.2771(4) 1.2432(9) 0.047(5) Uani 1 1 d . U
N28 N -0.0269(10) 0.2563(3) 1.2331(8) 0.056(4) Uani 1 1 d . .
C29 C -0.0486(11) 0.3099(3) 1.3263(8) 0.036(4) Uani 1 1 d . .
N30 N 0.9140(7) 0.30805(15) 1.3657(6) 0.039(4) Uani 1 1 d D .
C31 C 0.1135(10) 0.3232(3) 1.3719(9) 0.036(4) Uani 1 1 d . U
N32 N 0.1558(5) 0.3284(3) 1.4282(7) 0.066(5) Uani 1 1 d D .
Mn1 Mn 0.85431(14) 0.31135(4) 1.44697(12) 0.0229(6) Uani 1 1 d . .
N33 N 0.7961(10) 0.3274(3) 1.5284(8) 0.049(4) Uani 1 1 d . .
C34 C 0.8260(10) 0.3491(3) 1.5551(8) 0.034(4) Uani 1 1 d . .
C35 C 0.7862(14) 0.3623(4) 1.5970(9) 0.052(5) Uani 1 1 d . .
H35 H 0.8067 0.3774 1.6171 0.063 Uiso 1 1 calc R U
C36 C 0.7197(14) 0.3523(4) 1.6059(9) 0.055(6) Uani 1 1 d . .
H36 H 0.6927 0.3605 1.6327 0.066 Uiso 1 1 calc R U
C37 C 0.6913(13) 0.3315(4) 1.5784(10) 0.060(6) Uani 1 1 d . .
H37 H 0.6440 0.3249 1.5857 0.072 Uiso 1 1 calc R U
C38 C 0.7294(13) 0.3184(5) 1.5380(9) 0.065(6) Uani 1 1 d . .
H38 H 0.7076 0.3034 1.5180 0.078 Uiso 1 1 calc R U
N33' N 0.9167(8) 0.3481(2) 1.4866(6) 0.028(3) Uani 1 1 d . .
C38' C 0.9783(12) 0.3573(3) 1.4663(9) 0.046(5) Uani 1 1 d . .
H38' H 0.9863 0.3507 1.4261 0.055 Uiso 1 1 calc R U
C37' C 1.0311(14) 0.3761(4) 1.5024(10) 0.072(7) Uani 1 1 d . .
H37' H 1.0759 0.3814 1.4891 0.086 Uiso 1 1 calc R U
C36' C 1.0141(15) 0.3862(4) 1.5575(12) 0.080(7) Uani 1 1 d . U
H36' H 1.0475 0.3990 1.5830 0.095 Uiso 1 1 calc R U
C35' C 0.9470(12) 0.3778(3) 1.5767(10) 0.050(5) Uani 1 1 d . .
H35' H 0.9351 0.3847 1.6147 0.059 Uiso 1 1 calc R U
C34' C 0.8994(12) 0.3592(3) 1.5386(10) 0.046(5) Uani 1 1 d . .
N34 N 0.8134(9) 0.2735(2) 1.4675(8) 0.044(4) Uani 1 1 d . .
C39 C 0.8684(12) 0.2595(3) 1.5191(9) 0.046(5) Uani 1 1 d . U
C40 C 0.8369(15) 0.2384(4) 1.5402(11) 0.067(6) Uani 1 1 d . .
H40 H 0.8725 0.2289 1.5766 0.080 Uiso 1 1 calc R U
C41 C 0.7578(17) 0.2316(4) 1.5100(12) 0.079(8) Uani 1 1 d . .
H41 H 0.7383 0.2174 1.5254 0.095 Uiso 1 1 calc R U
C42 C 0.7064(14) 0.2447(4) 1.4580(11) 0.072(8) Uani 1 1 d . .
H42 H 0.6508 0.2400 1.4362 0.086 Uiso 1 1 calc R U
C43 C 0.7385(13) 0.2664(4) 1.4361(11) 0.067(6) Uani 1 1 d . .
H43 H 0.7038 0.2755 1.3981 0.081 Uiso 1 1 calc R U
N34' N 0.9700(9) 0.2920(3) 1.5278(7) 0.041(4) Uani 1 1 d . .
C43' C 1.0483(12) 0.3007(4) 1.5484(10) 0.053(5) Uani 1 1 d . .
H43' H 1.0570 0.3156 1.5294 0.063 Uiso 1 1 calc R U
C42' C 1.1153(13) 0.2896(4) 1.5949(11) 0.070(7) Uani 1 1 d . .
H42' H 1.1673 0.2973 1.6134 0.084 Uiso 1 1 calc R U
C41' C 1.1017(14) 0.2660(4) 1.6131(10) 0.061(6) Uani 1 1 d . U
H41' H 1.1481 0.2571 1.6404 0.074 Uiso 1 1 calc R U
C40' C 1.0245(12) 0.2548(4) 1.5938(8) 0.050(5) Uani 1 1 d . .
H40' H 1.0161 0.2393 1.6094 0.060 Uiso 1 1 calc R U
C39' C 0.9585(11) 0.2693(3) 1.5475(8) 0.039(4) Uani 1 1 d . .
Mn2 Mn -0.29101(15) 0.30882(4) 1.06206(12) 0.0239(6) Uani 1 1 d . .
N35 N -0.2373(8) 0.3243(3) 0.9781(7) 0.038(4) Uani 1 1 d . .
C44 C -0.2728(11) 0.3453(3) 0.9477(8) 0.041(5) Uani 1 1 d . .
C45 C -0.2349(15) 0.3582(4) 0.9063(10) 0.071(7) Uani 1 1 d . .
H45 H -0.2594 0.3725 0.8832 0.085 Uiso 1 1 calc R U
C46 C -0.1590(17) 0.3494(5) 0.8995(11) 0.076(9) Uani 1 1 d . .
H46 H -0.1296 0.3585 0.8763 0.091 Uiso 1 1 calc R U
C47 C -0.1335(14) 0.3290(5) 0.9261(10) 0.067(7) Uani 1 1 d . .
H47 H -0.0886 0.3217 0.9167 0.080 Uiso 1 1 calc R U
C48 C -0.1703(12) 0.3165(3) 0.9700(9) 0.048(5) Uani 1 1 d . U
H48 H -0.1451 0.3023 0.9934 0.058 Uiso 1 1 calc R U
N35' N -0.3591(9) 0.3441(2) 1.0198(7) 0.039(4) Uani 1 1 d . .
C48' C -0.4263(11) 0.3517(3) 1.0357(10) 0.046(5) Uani 1 1 d . .
H48' H -0.4343 0.3450 1.0758 0.056 Uiso 1 1 calc R U
C47' C -0.4847(13) 0.3687(4) 0.9963(10) 0.060(6) Uani 1 1 d . U
H47' H -0.5303 0.3735 1.0092 0.072 Uiso 1 1 calc R U
C46' C -0.4711(16) 0.3778(4) 0.9375(12) 0.083(8) Uani 1 1 d . .
H46' H -0.5093 0.3889 0.9086 0.099 Uiso 1 1 calc R U
C45' C -0.4027(14) 0.3710(3) 0.9203(10) 0.061(6) Uani 1 1 d . .
H45' H -0.3928 0.3777 0.8811 0.073 Uiso 1 1 calc R U
C44' C -0.3495(11) 0.3541(3) 0.9620(9) 0.041(4) Uani 1 1 d . U
N36 N -0.2564(9) 0.2702(2) 1.0430(7) 0.038(3) Uani 1 1 d . U
C49 C -0.1770(14) 0.2624(4) 1.0761(11) 0.074(7) Uani 1 1 d . .
H49 H -0.1392 0.2719 1.1113 0.089 Uiso 1 1 calc R U
C50 C -0.1540(18) 0.2407(6) 1.0569(15) 0.121(11) Uani 1 1 d . .
H50 H -0.0992 0.2353 1.0797 0.145 Uiso 1 1 calc R U
C51 C -0.2043(18) 0.2267(5) 1.0079(14) 0.090(8) Uani 1 1 d . U
H51 H -0.1866 0.2114 0.9979 0.109 Uiso 1 1 calc R U
C52 C -0.2826(18) 0.2349(4) 0.9720(11) 0.093(9) Uani 1 1 d . .
H52 H -0.3181 0.2261 0.9339 0.112 Uiso 1 1 calc R U
C53 C -0.3083(10) 0.2561(3) 0.9927(8) 0.033(4) Uani 1 1 d . U
N36' N -0.4092(9) 0.2882(2) 0.9842(7) 0.036(3) Uani 1 1 d . .
C53' C -0.3920(11) 0.2660(3) 0.9646(8) 0.039(4) Uani 1 1 d . U
C52' C -0.4592(14) 0.2501(4) 0.9202(10) 0.067(6) Uani 1 1 d . U
H52' H -0.4501 0.2340 0.9095 0.081 Uiso 1 1 calc R U
C51' C -0.5371(14) 0.2611(4) 0.8956(9) 0.058(6) Uani 1 1 d . .
H51' H -0.5814 0.2529 0.8624 0.070 Uiso 1 1 calc R U
C50' C -0.5508(14) 0.2836(4) 0.9187(11) 0.068(6) Uani 1 1 d . U
H50' H -0.6048 0.2901 0.9045 0.082 Uiso 1 1 calc R U
C49' C -0.4856(11) 0.2963(4) 0.9626(9) 0.049(5) Uani 1 1 d . .
H49' H -0.4960 0.3117 0.9782 0.059 Uiso 1 1 calc R U
Mn3 Mn 0.28405(16) 0.25431(4) 1.25811(13) 0.0286(6) Uani 1 1 d . .
O1 O 0.3853(8) 0.2564(2) 1.3651(6) 0.063(4) Uani 1 1 d . .
O2 O 0.1819(9) 0.2557(2) 1.1505(7) 0.069(4) Uani 1 1 d . .
N37 N 0.3433(9) 0.2205(2) 1.2305(7) 0.039(4) Uani 1 1 d . .
C54 C 0.3154(10) 0.1992(3) 1.2437(7) 0.027(4) Uani 1 1 d . U
C55 C 0.3533(10) 0.1773(3) 1.2373(7) 0.030(4) Uani 1 1 d . U
H55 H 0.3330 0.1624 1.2475 0.037 Uiso 1 1 calc R U
C56 C 0.4262(11) 0.1783(3) 1.2138(8) 0.036(4) Uani 1 1 d . .
H56 H 0.4532 0.1642 1.2066 0.044 Uiso 1 1 calc R U
C57 C 0.4519(11) 0.2010(3) 1.2033(9) 0.047(5) Uani 1 1 d . .
H57 H 0.4994 0.2025 1.1901 0.056 Uiso 1 1 calc R U
C58 C 0.4115(11) 0.2214(3) 1.2111(8) 0.037(4) Uani 1 1 d . U
H58 H 0.4315 0.2366 1.2028 0.045 Uiso 1 1 calc R U
N37' N 0.2196(9) 0.2216(2) 1.2837(7) 0.038(4) Uani 1 1 d . .
C58' C 0.1517(10) 0.2232(3) 1.3050(8) 0.030(4) Uani 1 1 d . U
H58' H 0.1385 0.2385 1.3191 0.037 Uiso 1 1 calc R U
C57' C 0.1017(12) 0.2040(3) 1.3070(9) 0.049(5) Uani 1 1 d . .
H57' H 0.0536 0.2058 1.3191 0.059 Uiso 1 1 calc R U
C56' C 0.1279(12) 0.1808(4) 1.2894(10) 0.053(5) Uani 1 1 d . .
H56' H 0.0995 0.1667 1.2944 0.063 Uiso 1 1 calc R U
C55' C 0.1948(11) 0.17894(3) 1.2649(8) 0.038(4) Uani 1 1 d . .
H55' H 0.2088 0.1640 1.2495 0.046 Uiso 1 1 calc R U
C54' C 0.2402(10) 0.1997(3) 1.2640(8) 0.031(4) Uani 1 1 d . .
Mn4 Mn 0.28222(17) 0.37841(5) 1.24102(18) 0.0504(9) Uani 1 1 d . .
O3 O 0.3272(10) 0.37784(13) 1.3633(8) 0.146(9) Uani 1 1 d D .
O4 O 0.2310(10) 0.37160(5) 1.12037(13) 0.102(6) Uani 1 1 d D .
N38 N 0.3598(12) 0.4053(3) 1.2009(12) 0.091(7) Uani 1 1 d . .
C59 C 0.3452(14) 0.4284(4) 1.1963(13) 0.070(7) Uani 1 1 d . .
C60 C 0.3729(18) 0.4463(6) 1.1704(14) 0.115(10) Uani 1 1 d . U
H60 H 0.3593 0.4626 1.1749 0.138 Uiso 1 1 calc R U
C61 C 0.4333(17) 0.4377(5) 1.1296(15) 0.113(10) Uani 1 1 d . U
H61A H 0.4549 0.4490 1.1057 0.136 Uiso 1 1 calc R U
C62 C 0.4559(17) 0.4106(6) 1.1297(14) 0.108(9) Uani 1 1 d . U
H62 H 0.4927 0.4044 1.1084 0.129 Uiso 1 1 calc R U
C63 C 0.4185(16) 0.3975(5) 1.1625(13) 0.089(8) Uani 1 1 d . U
H63 H 0.4289 0.3808 1.1628 0.107 Uiso 1 1 calc R U
N38' N 0.2307(14) 0.4169(4) 1.2378(10) 0.094(7) Uani 1 1 d . .
C63' C 0.1808(17) 0.4202(5) 1.2668(14) 0.098(9) Uani 1 1 d . U
H63' H 0.1603 0.4058 1.2799 0.118 Uiso 1 1 calc R U
C62' C 0.145(2) 0.4429(7) 1.2860(18) 0.150(13) Uani 1 1 d . U
H62' H 0.1034 0.4447 1.3066 0.179 Uiso 1 1 calc R U
C61' C 0.1942(14) 0.4622(6) 1.2630(10) 0.092(9) Uani 1 1 d . .
H61' H 0.1766 0.4782 1.2658 0.110 Uiso 1 1 calc R U
C60' C 0.2650(17) 0.4600(5) 1.2370(13) 0.098(8) Uani 1 1 d . U
H60' H 0.2966 0.4732 1.2308 0.118 Uiso 1 1 calc R U
C59' C 0.280(2) 0.4353(6) 1.2225(17) 0.116(10) Uani 1 1 d . U
Nb3 Nb 0.00064(9) 0.43794(3) 0.75433(7) 0.0370(4) Uani 1 1 d . .
C64 C 0.1186(10) 0.4589(3) 0.7795(8) 0.039(4) Uani 1 1 d . .
N39 N 0.1774(10) 0.4705(3) 0.7871(8) 0.050(4) Uani 1 1 d . .
C65 C 0.0805(10) 0.4304(3) 0.8684(9) 0.038(4) Uani 1 1 d . U
N40 N 0.1216(8) 0.4266(3) 0.9286(7) 0.085(6) Uani 1 1 d D .
C66 C 0.0993(11) 0.4126(3) 0.7470(8) 0.037(4) Uani 1 1 d . U
N41 N 0.1526(9) 0.3993(2) 0.7477(7) 0.042(4) Uani 1 1 d . .
C67 C -0.0450(12) 0.3994(4) 0.7665(10) 0.064(7) Uani 1 1 d . .
N42 N -0.0823(6) 0.3808(4) 0.7726(10) 0.085(6) Uani 1 1 d . U
C68 C -0.0834(11) 0.4439(3) 0.8216(10) 0.043(5) Uani 1 1 d . .
C69 C -0.1319(11) 0.4359(3) 0.6783(9) 0.039(5) Uani 1 1 d . .
N43 N -0.1999(8) 0.4355(3) 0.6363(7) 0.040(4) Uani 1 1 d . .
C70 C 0.0120(12) 0.4462(3) 0.6490(10) 0.047(5) Uani 1 1 d . .
N44 N 0.0174(13) 0.4501(4) 0.5958(9) 0.083(6) Uani 1 1 d . .
C71 C -0.0324(12) 0.4777(3) 0.7368(9) 0.052(5) Uani 1 1 d . .
N45 N -0.0561(11) 0.4979(3) 0.7230(9) 0.072(5) Uani 1 1 d . .
Nb4 Nb 0.50305(9) 0.43294(3) 0.74430(8) 0.0383(4) Uani 1 1 d . .
C72 C 0.3848(12) 0.4555(3) 0.7238(9) 0.044(5) Uani 1 1 d . .
N46 N 0.3317(9) 0.4689(3) 0.7204(8) 0.052(4) Uani 1 1 d . .
C73 C 0.5001(12) 0.4422(3) 0.8550(10) 0.047(5) Uani 1 1 d . .
N47 N 0.4995(11) 0.4499(3) 0.9128(5) 0.090(7) Uani 1 1 d D .
C74 C 0.5453(11) 0.4721(3) 0.7600(9) 0.039(4) Uani 1 1 d . U
N48 N 0.5721(10) 0.4918(3) 0.7670(8) 0.059(5) Uani 1 1 d . .
C75 C 0.6332(9) 0.4291(3) 0.8196(8) 0.031(4) Uani 1 1 d . .
N49 N 0.7029(9) 0.4291(2) 0.8586(8) 0.040(4) Uani 1 1 d . .
C76 C 0.5767(11) 0.4389(3) 0.6716(9) 0.045(5) Uani 1 1 d . .
N50 N -0.3833(10) 0.4415(3) 0.6344(7) 0.050(4) Uani 1 1 d . .
C77 C 0.5459(10) 0.3930(3) 0.7261(8) 0.039(4) Uani 1 1 d . U
N51 N 0.5649(5) 0.37047(19) 0.7106(9) 0.105(7) Uani 1 1 d D .
C78 C 0.4060(11) 0.4068(3) 0.7592(9) 0.039(5) Uani 1 1 d . .
N52 N 0.3575(10) 0.3931(3) 0.7632(8) 0.053(4) Uani 1 1 d . .
C79 C 0.4174(12) 0.4242(3) 0.6279(12) 0.056(6) Uani 1 1 d . .
N53 N 0.3645(2) 0.4169(3) 0.5740(5) 0.133(11) Uani 1 1 d D .
Mn5 Mn -0.32264(16) 0.44073(5) 0.55573(13) 0.0319(7) Uani 1 1 d . .
N54 N -0.2603(11) 0.4270(3) 0.4729(7) 0.051(4) Uani 1 1 d . .
C80 C -0.2832(13) 0.4038(4) 0.4507(9) 0.052(5) Uani 1 1 d . .
C81 C -0.2396(14) 0.3923(4) 0.4114(9) 0.060(6) Uani 1 1 d . U
H81 H -0.2568 0.3770 0.3914 0.072 Uiso 1 1 calc R U
C82 C -0.1729(17) 0.4033(5) 0.4025(11) 0.082(8) Uani 1 1 d . .
H82 H -0.1428 0.3951 0.3780 0.098 Uiso 1 1 calc R U
C83 C -0.1484(15) 0.4264(5) 0.4291(12) 0.077(7) Uani 1 1 d . U
H83 H -0.1026 0.4345 0.4235 0.092 Uiso 1 1 calc R U
C84 C -0.1958(15) 0.4363(5) 0.4637(11) 0.086(9) Uani 1 1 d . .
H84 H -0.1798 0.4517 0.4833 0.104 Uiso 1 1 calc R U
N54' N -0.3795(10) 0.4033(3) 0.5157(7) 0.046(4) Uani 1 1 d . .
C80' C -0.3561(11) 0.3929(3) 0.4647(8) 0.033(4) Uani 1 1 d . U
C81' C -0.3999(13) 0.3738(4) 0.4265(9) 0.060(6) Uani 1 1 d . .
H81' H -0.3853 0.3667 0.3901 0.072 Uiso 1 1 calc R U
C82' C -0.4657(16) 0.3658(4) 0.4438(12) 0.076(7) Uani 1 1 d . U
H82' H -0.4992 0.3535 0.4164 0.091 Uiso 1 1 calc R U
C83' C -0.4852(13) 0.3744(4) 0.4974(11) 0.061(6) Uani 1 1 d . .
H83' H -0.5282 0.3676 0.5104 0.074 Uiso 1 1 calc R U
C84' C -0.4400(11) 0.3938(4) 0.5329(10) 0.049(5) Uani 1 1 d . .
H84' H -0.4528 0.4004 0.5709 0.058 Uiso 1 1 calc R U
N55 N -0.2966(10) 0.4807(3) 0.5346(8) 0.054(4) Uani 1 1 d . .
C85 C -0.2213(14) 0.4893(4) 0.5670(11) 0.072(7) Uani 1 1 d . .
H85 H -0.1820 0.4809 0.6037 0.086 Uiso 1 1 calc R U
C86 C -0.2035(15) 0.5118(4) 0.5434(12) 0.079(7) Uani 1 1 d . U
H86 H -0.1512 0.5187 0.5665 0.094 Uiso 1 1 calc R U
C87 C -0.2544(16) 0.5234(4) 0.4919(12) 0.100(10) Uani 1 1 d . .
H87 H -0.2380 0.5378 0.4755 0.120 Uiso 1 1 calc R U
C88 C -0.3395(15) 0.5138(4) 0.4588(11) 0.074(7) Uani 1 1 d . U
H88 H -0.3801 0.5222 0.4228 0.089 Uiso 1 1 calc R U
C89 C -0.3562(16) 0.4914(4) 0.4843(10) 0.061(6) Uani 1 1 d . .
N55' N -0.4413(9) 0.4580(3) 0.4752(8) 0.049(4) Uani 1 1 d . .
C85' C -0.5159(15) 0.4477(4) 0.4554(10) 0.067(7) Uani 1 1 d . .
H85' H -0.5209 0.4325 0.4744 0.080 Uiso 1 1 calc R U
C86' C -0.5897(13) 0.4585(4) 0.4067(11) 0.063(6) Uani 1 1 d . .
H86' H -0.6393 0.4495 0.3907 0.075 Uiso 1 1 calc R U
C87' C -0.5878(16) 0.4815(5) 0.3839(12) 0.080(7) Uani 1 1 d . U
H87' H -0.6349 0.4894 0.3533 0.096 Uiso 1 1 calc R U
C88' C -0.5063(15) 0.4931(4) 0.4108(9) 0.074(7) Uani 1 1 d . .
H88' H -0.5017 0.5094 0.3987 0.089 Uiso 1 1 calc R U
C89' C -0.4337(15) 0.4811(5) 0.4543(10) 0.068(7) Uani 1 1 d . .
Mn6 Mn 0.82424(16) 0.43895(5) 0.94051(12) 0.0299(6) Uani 1 1 d . .
N56 N 0.8784(10) 0.4455(3) 0.8592(8) 0.052(4) Uani 1 1 d . .
N57 N 0.9344(8) 0.4612(2) 1.0186(7) 0.036(3) Uani 1 1 d . .
C90 C 1.0136(12) 0.4541(3) 1.0400(10) 0.052(5) Uani 1 1 d . .
H90 H 1.0263 0.4393 1.0227 0.062 Uiso 1 1 calc R U
C91 C 1.0778(14) 0.4671(4) 1.0857(9) 0.065(6) Uani 1 1 d . .
H91 H 1.1316 0.4604 1.1016 0.077 Uiso 1 1 calc R U
C92 C 1.0649(14) 0.4891(4) 1.1079(10) 0.062(6) Uani 1 1 d . .
H92 H 1.1083 0.4985 1.1381 0.075 Uiso 1 1 calc R U
C93 C 0.9812(15) 0.4976(4) 1.0829(10) 0.068(7) Uani 1 1 d . .
H93 H 0.9693 0.5131 1.0963 0.081 Uiso 1 1 calc R U
C94 C 0.9161(12) 0.4834(3) 1.0390(9) 0.039(5) Uani 1 1 d . .
N57' N 0.7770(9) 0.4761(2) 0.9601(7) 0.036(3) Uani 1 1 d . .
C90' C 0.6973(13) 0.4825(4) 0.9320(10) 0.052(5) Uani 1 1 d . .
H90' H 0.6607 0.4721 0.8990 0.063 Uiso 1 1 calc R U
C91' C 0.6662(14) 0.5039(4) 0.9494(13) 0.063(6) Uani 1 1 d . .
H91' H 0.6105 0.5079 0.9247 0.076 Uiso 1 1 calc R U
C92' C 0.7113(17) 0.5192(4) 0.9998(12) 0.077(7) Uani 1 1 d . .
H92' H 0.6882 0.5326 1.0149 0.092 Uiso 1 1 calc R U
C93' C 0.7994(17) 0.5130(4) 1.0289(12) 0.075(7) Uani 1 1 d . .
H93' H 0.8370 0.5240 1.0588 0.090 Uiso 1 1 calc R U
C94' C 0.8289(12) 0.4903(3) 1.0123(9) 0.042(5) Uani 1 1 d . .
N58 N 0.8987(9) 0.4044(2) 0.9839(7) 0.039(4) Uani 1 1 d . .
C95 C 0.8856(12) 0.3938(3) 1.0407(10) 0.050(5) Uani 1 1 d . .
C96 C 0.9425(13) 0.3776(4) 1.0794(11) 0.067(6) Uani 1 1 d . U
H96 H 0.9341 0.3710 1.1193 0.080 Uiso 1 1 calc R U
C97 C 1.0137(12) 0.3698(3) 1.0641(10) 0.052(5) Uani 1 1 d . U
H97 H 1.0518 0.3586 1.0927 0.062 Uiso 1 1 calc R U
C98 C 1.0243(11) 0.3801(3) 1.0021(10) 0.054(5) Uani 1 1 d . U
H98 H 1.0692 0.3759 0.9875 0.065 Uiso 1 1 calc R U
C99 C 0.9648(12) 0.3964(3) 0.9659(10) 0.048(5) Uani 1 1 d . .
H99 H 0.9698 0.4028 0.9244 0.058 Uiso 1 1 calc R U
N58' N 0.7753(10) 0.4221(3) 1.0225(8) 0.050(4) Uani 1 1 d . .
C95' C 0.8119(11) 0.4019(3) 1.0545(8) 0.040(5) Uani 1 1 d . .
C96' C 0.7769(13) 0.3889(4) 1.1008(9) 0.056(5) Uani 1 1 d . U
H96' H 0.8035 0.3750 1.1256 0.068 Uiso 1 1 calc R U
C97' C 0.7014(12) 0.3975(4) 1.1077(10) 0.058(5) Uani 1 1 d . U
H97' H 0.6753 0.3886 1.1340 0.069 Uiso 1 1 calc R U
C98' C 0.6687(12) 0.4176(4) 1.0779(10) 0.058(5) Uani 1 1 d . U
H98' H 0.6207 0.4240 1.0841 0.069 Uiso 1 1 calc R U
C99' C 0.7067(15) 0.4293(4) 1.0364(11) 0.071(7) Uani 1 1 d . .
H99' H 0.6822 0.4439 1.0154 0.085 Uiso 1 1 calc R U
Mn7 Mn 0.25733(17) 0.49564(5) 0.75093(14) 0.0368(7) Uani 1 1 d . .
O5 O 0.3661(8) 0.4954(2) 0.8640(5) 0.091(5) Uani 1 1 d . .
O6 O 0.1628(10) 0.4955(3) 0.6433(7) 0.088(5) Uani 1 1 d . .
N59 N 0.3206(11) 0.5291(3) 0.7256(7) 0.051(4) Uani 1 1 d . .
C100 C 0.3881(14) 0.5280(3) 0.7095(11) 0.060(6) Uani 1 1 d . .
H100 H 0.4098 0.5126 0.7054 0.072 Uiso 1 1 calc R U
C111 C 0.4309(11) 0.5489(4) 0.6978(12) 0.071(7) Uani 1 1 d . .
H111 H 0.4777 0.5481 0.6835 0.085 Uiso 1 1 calc R U
C112 C 0.3967(12) 0.5706(4) 0.7096(9) 0.053(6) Uani 1 1 d . .
H112 H 0.4215 0.5850 0.7013 0.064 Uiso 1 1 calc R U
C113 C 0.3286(13) 0.5731(3) 0.7328(9) 0.053(5) Uani 1 1 d . .
H113 H 0.3096 0.5881 0.7438 0.064 Uiso 1 1 calc R U
C114 C 0.2933(11) 0.5512(3) 0.7374(9) 0.039(4) Uani 1 1 d . U
N59' N 0.1939(9) 0.5286(2) 0.7773(7) 0.036(4) Uani 1 1 d . .
C10' C 0.1290(14) 0.5272(4) 0.8001(10) 0.059(6) Uani 1 1 d . .
H10' H 0.1165 0.5119 0.8146 0.070 Uiso 1 1 calc R U
C11' C 0.0788(13) 0.5466(3) 0.8039(9) 0.055(5) Uani 1 1 d . .
H11' H 0.0328 0.5446 0.8190 0.065 Uiso 1 1 calc R U
C12' C 0.1007(12) 0.5698(4) 0.7838(9) 0.051(5) Uani 1 1 d . .
H12' H 0.0700 0.5836 0.7871 0.062 Uiso 1 1 calc R U
C13' C 0.1690(13) 0.5722(3) 0.7584(9) 0.056(6) Uani 1 1 d . .
H13' H 0.1827 0.5870 0.7423 0.068 Uiso 1 1 calc R U
C14' C 0.2163(11) 0.5500(4) 0.7592(9) 0.048(5) Uani 1 1 d . .
Mn8 Mn 0.25184(16) 0.37177(5) 0.76975(14) 0.0368(7) Uani 1 1 d D .
O7 O 0.3038(9) 0.38014(7) 0.89792(15) 0.098(5) Uani 1 1 d D .
O8 O 0.2066(10) 0.36891(6) 0.6502(7) 0.105(6) Uani 1 1 d D .
N60 N 0.2987(9) 0.3335(2) 0.7625(8) 0.045(4) Uani 1 1 d . U
C115 C 0.2550(12) 0.3149(3) 0.7756(10) 0.045(5) Uani 1 1 d . .
C116 C 0.2729(12) 0.2909(3) 0.7618(9) 0.055(6) Uani 1 1 d . .
H116 H 0.2427 0.2781 0.7723 0.065 Uiso 1 1 calc R U
C117 C 0.3333(14) 0.2857(5) 0.7332(11) 0.074(7) Uani 1 1 d . .
H117 H 0.3454 0.2698 0.7232 0.089 Uiso 1 1 calc R U
C118 C 0.3760(13) 0.3060(4) 0.7201(10) 0.056(6) Uani 1 1 d . .
H118 H 0.4173 0.3034 0.6999 0.068 Uiso 1 1 calc R U
C119 C 0.3601(14) 0.3293(5) 0.7355(11) 0.090(9) Uani 1 1 d . .
H119 H 0.3914 0.3423 0.7274 0.108 Uiso 1 1 calc R U
N60' N 0.1689(9) 0.3451(3) 0.8044(7) 0.047(4) Uani 1 1 d . .
C15' C 0.1879(11) 0.3206(3) 0.8068(9) 0.044(5) Uani 1 1 d . .
C16' C 0.1511(14) 0.3043(4) 0.8361(12) 0.068(6) Uani 1 1 d . .
H16' H 0.1637 0.2877 0.8352 0.082 Uiso 1 1 calc R U
C17' C 0.0945(14) 0.3117(4) 0.8676(12) 0.074(7) Uani 1 1 d . .
H17' H 0.0685 0.3002 0.8876 0.089 Uiso 1 1 calc R U
C18' C 0.0768(12) 0.3362(4) 0.8694(12) 0.066(6) Uani 1 1 d . .
H18' H 0.0404 0.3415 0.8924 0.080 Uiso 1 1 calc R U
C19' C 0.1134(11) 0.3531(3) 0.8368(10) 0.050(5) Uani 1 1 d . .
H19' H 0.1007 0.3697 0.8368 0.060 Uiso 1 1 calc R U
O9 O 0.3181(12) 0.4312(3) 0.9077(11) 0.128(7) Uani 1 1 d G .
H9A H 0.3330 0.4159 0.9069 0.192 Uiso 1 1 d D U
H9B H 0.3414 0.4398 0.8864 0.192 Uiso 1 1 d . U
O10 O 0.3375(10) 0.3269(4) 1.4038(11) 0.146(9) Uani 1 1 d G .
H10A H 0.3484 0.3428 1.4097 0.219 Uiso 1 1 d D U
H10B H 0.2869 0.3251 1.4021 0.219 Uiso 1 1 d D U
O11 O 0.2118(12) 0.3210(4) 1.0940(12) 0.146(8) Uani 1 1 d G .
H11A H 0.2053 0.3370 1.0930 0.219 Uiso 1 1 d D U
H11B H 0.1875 0.3153 1.1210 0.219 Uiso 1 1 d D U
O12 O 0.1992(12) 0.4207(4) 0.6031(11) 0.158(9) Uani 1 1 d G .
H12A H 0.1913 0.4072 0.6227 0.236 Uiso 1 1 d D U
H12B H 0.2524 0.4238 0.6200 0.236 Uiso 1 1 d D U
O13 O 0.5245(11) 0.4757(3) 1.0316(8) 0.108(6) Uani 1 1 d G .
H13A H 0.5652 0.4858 1.0502 0.161 Uiso 1 1 d D U
H13B H 0.5347 0.4675 0.9999 0.161 Uiso 1 1 d D U
O14 O 0.0000(11) 0.2705(4) 0.9771(11) 0.135(7) Uani 1 1 d G .
H14A H 0.0104 0.2560 0.9961 0.202 Uiso 1 1 d . U
H14B H 0.0222 0.2809 1.0098 0.202 Uiso 1 1 d D U
O15 O 0.7858(11) 0.3685(4) 1.2627(11) 0.136(8) Uani 1 1 d G .
H15A H 0.7328 0.3650 1.2502 0.204 Uiso 1 1 d D U
H15B H 0.8132 0.3554 1.2796 0.204 Uiso 1 1 d D U
O16 O 0.7543(11) 0.3813(5) 0.7551(11) 0.164(10) Uani 1 1 d G .
H16A H 0.7940 0.3727 0.7533 0.246 Uiso 1 1 d D U
H16B H 0.7149 0.3744 0.7595 0.246 Uiso 1 1 d D U
O17 O 0.2850(11) 0.3464(6) 0.9772(11) 0.206(14) Uani 1 1 d G .
H17A H 0.3269 0.3376 0.9986 0.309 Uiso 1 1 d D U
H17B H 0.2967 0.3545 0.9440 0.309 Uiso 1 1 d D U
O18 O 0.2448(14) 0.4064(7) 1.0318(14) 0.28(2) Uani 1 1 d G .
H18A H 0.2031 0.4120 0.9955 0.419 Uiso 1 1 d D U
H18B H 0.2262 0.3957 1.0522 0.419 Uiso 1 1 d D U
O19 O 0.266(2) 0.4009(7) 0.4535(15) 0.31(2) Uani 1 1 d G .
H19A H 0.2909 0.4044 0.4969 0.466 Uiso 1 1 d D U
H19B H 0.2975 0.4055 0.4297 0.466 Uiso 1 1 d . U
O21 O 0.2588(4) 0.3479(3) 0.5521(5) 0.32(3) Uani 1 1 d DG .
H21A H 0.3115 0.3534 0.5680 0.482 Uiso 1 1 d D U
H21B H 0.2576 0.3383 0.5878 0.482 Uiso 1 1 d D U
O22 O 0.443(2) 0.3464(8) 0.6180(15) 0.35(3) Uani 1 1 d G .
H22A H 0.4147 0.3334 0.6087 0.530 Uiso 1 1 d . U
H22B H 0.4730 0.3468 0.6618 0.530 Uiso 1 1 d D U
O23 O 0.7838(13) 0.2670(5) 1.2623(14) 0.190(12) Uani 1 1 d G .
H23A H 0.7991 0.2599 1.3014 0.285 Uiso 1 1 d . U
H23B H 0.7310 0.2638 1.2400 0.285 Uiso 1 1 d . U
O24 O 0.7487(12) 0.4854(5) 0.7538(12) 0.163(10) Uani 1 1 d G .
H24A H 0.7113 0.4805 0.7706 0.244 Uiso 1 1 d . U
H24B H 0.7910 0.4755 0.7685 0.244 Uiso 1 1 d . U

loop_
_atom_site_aniso_label
_atom_site_aniso_U_11
_atom_site_aniso_U_22
_atom_site_aniso_U_33
_atom_site_aniso_U_23
_atom_site_aniso_U_13
_atom_site_aniso_U_12
Nb1 0.0275(8) 0.0298(8) 0.0328(8) -0.0003(6) 0.0095(6) -0.0030(6)
C1 0.042(11) 0.009(8) 0.071(12) 0.003(8) 0.036(9) 0.003(7)
N2 0.053(4) 0.050(4) 0.053(4) 0.001(2) 0.017(2) 0.000(2)
C3 0.020(10) 0.041(11) 0.083(14) 0.013(11) 0.015(10) -0.011(8)
N4 0.068(13) 0.090(15) 0.050(11) 0.009(10) 0.014(9) 0.005(11)
C5 0.034(12) 0.032(10) 0.062(13) -0.005(9) 0.004(9) -0.022(9)
N6 0.042(10) 0.030(9) 0.054(9) 0.018(7) 0.020(8) -0.009(7)
C7 0.059(14) 0.031(10) 0.039(10) 0.005(8) 0.016(9) 0.026(9)
N8 0.035(10) 0.047(10) 0.053(10) 0.003(8) 0.019(8) -0.003(8)
C9 0.043(12) 0.036(10) 0.045(11) 0.002(9) 0.021(9) -0.009(8)
N10 0.124(17) 0.053(12) 0.054(11) 0.011(9) 0.050(11) -0.007(11)
C11 0.032(10) 0.020(9) 0.043(10) -0.003(8) 0.012(8) -0.013(7)
N12 0.073(13) 0.015(8) 0.081(12) 0.002(8) 0.000(9) 0.005(8)
C13 0.037(12) 0.035(10) 0.039(10) -0.008(8) 0.003(9) -0.001(8)
N14 0.054(11) 0.047(9) 0.031(8) 0.007(7) 0.029(8) -0.012(8)
C15 0.044(11) 0.020(8) 0.022(9) -0.003(7) 0.018(8) -0.008(7)
N16 0.040(9) 0.056(10) 0.029(8) -0.003(7) 0.016(7) -0.015(7)
Nb2 0.0258(8) 0.0362(8) 0.0335(8) 0.0028(7) 0.0091(6) 0.0024(6)
C17 0.023(7) 0.021(7) 0.037(7) -0.011(6) 0.016(6) 0.000(6)
N18 0.045(10) 0.028(8) 0.069(11) -0.009(8) 0.025(8) -0.002(7)
C19 0.027(10) 0.033(10) 0.036(10) -0.009(8) 0.007(8) -0.004(8)
N20 0.051(11) 0.037(9) 0.072(11) -0.017(8) 0.036(9) -0.009(8)
C21 0.044(11) 0.031(10) 0.035(10) -0.004(8) 0.020(8) -0.012(8)
N22 0.086(14) 0.048(11) 0.044(10) -0.001(8) 0.025(9) 0.020(9)
C23 0.057(13) 0.010(8) 0.072(13) 0.003(9) 0.028(10) 0.007(8)
N24 0.078(14) 0.036(10) 0.101(14) 0.005(10) 0.041(11) 0.020(9)
C25 0.035(8) 0.044(8) 0.023(7) 0.010(6) 0.019(6) -0.002(6)
N26 0.024(9) 0.068(11) 0.030(8) 0.029(7) 0.005(6) -0.001(7)
C27 0.048(9) 0.048(8) 0.047(8) 0.019(7) 0.020(7) -0.001(7)
N28 0.056(11) 0.036(9) 0.064(11) 0.014(8) 0.004(8) -0.007(8)
C29 0.048(12) 0.043(11) 0.019(9) 0.004(8) 0.011(8) -0.006(9)
N30 0.035(9) 0.049(10) 0.027(8) 0.001(7) 0.003(6) 0.001(7)
C31 0.036(4) 0.036(4) 0.036(4) -0.0001(10) 0.0122(16) 0.0000(10)
N32 0.050(11) 0.099(15) 0.035(9) 0.002(9) -0.003(8) 0.014(10)
Mn1 0.0204(14) 0.0251(14) 0.0229(13) 0.0035(11) 0.0070(10) -0.0009(10)
N33 0.041(11) 0.043(10) 0.053(10) 0.011(8) 0.003(8) 0.003(8)
C34 0.024(10) 0.053(12) 0.024(9) 0.013(8) 0.007(7) 0.001(8)
C35 0.084(17) 0.042(12) 0.033(11) 0.011(9) 0.023(11) 0.023(11)
C36 0.072(17) 0.068(16) 0.030(11) 0.020(11) 0.024(11) 0.032(13)
C37 0.068(16) 0.085(18) 0.042(12) 0.006(12) 0.039(11) 0.008(13)
C38 0.047(14) 0.11(2) 0.034(11) 0.007(12) 0.010(10) 0.009(13)
N33' 0.029(8) 0.034(8) 0.017(7) -0.001(6) 0.001(6) 0.004(6)
C38' 0.067(15) 0.022(9) 0.052(12) 0.015(9) 0.026(10) 0.017(9)
C37' 0.105(19) 0.060(15) 0.049(13) -0.018(11) 0.023(12) -0.045(13)
C36' 0.079(7) 0.079(7) 0.080(7) -0.0002(10) 0.027(2) -0.0001(10)
C35' 0.069(15) 0.031(11) 0.056(12) -0.005(9) 0.031(11) 0.003(10)
C34' 0.066(14) 0.014(9) 0.053(12) 0.000(9) 0.013(10) 0.008(8)
N34 0.038(10) 0.015(7) 0.070(11) 0.000(7) 0.007(8) -0.006(7)
C39 0.059(9) 0.047(8) 0.034(8) 0.005(7) 0.019(7) 0.013(7)
C40 0.087(19) 0.054(14) 0.067(15) 0.031(12) 0.035(13) 0.000(13)
C41 0.12(2) 0.076(18) 0.061(16) -0.018(14) 0.053(15) -0.058(17)
C42 0.072(17) 0.093(19) 0.043(13) 0.008(13) 0.009(11) -0.059(14)
C43 0.052(16) 0.079(18) 0.068(15) 0.000(13) 0.018(12) 0.025(13)
N34' 0.053(11) 0.046(10) 0.029(8) 0.022(7) 0.021(7) 0.015(8)
C43' 0.035(13) 0.046(12) 0.077(14) 0.017(11) 0.019(11) 0.015(10)
C42' 0.033(13) 0.094(19) 0.075(15) -0.007(14) 0.007(11) -0.007(12)
C41' 0.055(9) 0.068(10) 0.054(9) 0.004(8) 0.010(7) 0.017(8)
C40' 0.066(15) 0.052(13) 0.028(10) 0.030(9) 0.011(9) 0.030(11)
C39' 0.049(13) 0.039(11) 0.027(9) 0.003(8) 0.012(8) 0.013(9)
Mn2 0.0230(14) 0.0277(14) 0.0219(13) 0.0025(11) 0.0088(10) 0.0025(11)
N35 0.019(8) 0.069(11) 0.032(8) 0.006(8) 0.016(6) -0.007(7)
C44 0.047(12) 0.040(11) 0.030(10) 0.003(8) 0.002(8) -0.033(9)
C45 0.09(2) 0.080(18) 0.052(13) -0.013(12) 0.037(13) -0.039(14)
C46 0.11(2) 0.077(18) 0.046(14) -0.039(13) 0.035(14) -0.081(17)
C47 0.069(16) 0.10(2) 0.047(13) -0.019(13) 0.037(12) -0.036(15)
C48 0.042(7) 0.052(7) 0.051(7) 0.004(6) 0.016(6) -0.009(6)
N35' 0.047(10) 0.028(8) 0.040(9) 0.015(7) 0.010(7) 0.000(7)
C48' 0.027(11) 0.044(12) 0.064(13) 0.017(10) 0.010(9) 0.015(9)
C47' 0.060(6) 0.060(6) 0.060(6) 0.0000(10) 0.020(2) 0.0003(10)
C46' 0.11(2) 0.056(15) 0.078(17) -0.004(13) 0.027(15) 0.059(14)
C45' 0.102(19) 0.022(10) 0.040(11) 0.011(9) 0.000(11) -0.007(11)
C44' 0.049(7) 0.038(7) 0.033(6) 0.010(5) 0.009(5) -0.009(6)
N36 0.048(7) 0.028(6) 0.042(7) -0.013(6) 0.021(6) 0.010(6)
C49 0.084(19) 0.066(16) 0.060(14) 0.013(12) 0.006(12) 0.035(14)
C50 0.09(2) 0.14(3) 0.12(2) -0.05(2) 0.029(19) 0.05(2)
C51 0.098(11) 0.078(11) 0.097(11) 0.003(9) 0.036(9) 0.024(9)
C52 0.18(3) 0.053(15) 0.051(14) -0.023(12) 0.048(16) 0.036(16)
C53 0.044(8) 0.024(7) 0.030(7) -0.007(6) 0.012(6) 0.007(6)
N36' 0.042(10) 0.030(8) 0.032(8) 0.003(6) 0.008(7) 0.001(7)
C53' 0.050(8) 0.041(8) 0.030(7) -0.013(6) 0.018(6) -0.002(7)
C52' 0.081(10) 0.054(9) 0.062(9) -0.008(8) 0.018(8) -0.005(8)
C51' 0.106(19) 0.053(14) 0.019(10) -0.003(9) 0.024(10) -0.028(12)
C50' 0.059(9) 0.072(10) 0.067(9) 0.005(8) 0.012(7) -0.023(8)
C49' 0.034(12) 0.065(14) 0.045(11) -0.022(10) 0.009(9) 0.009(10)
Mn3 0.0302(16) 0.0132(13) 0.0449(16) 0.0015(11) 0.0158(12) 0.0017(11)
O1 0.060(10) 0.059(9) 0.063(9) 0.001(7) 0.010(7) -0.011(7)
O2 0.085(11) 0.057(10) 0.061(9) -0.003(7) 0.019(8) -0.014(8)
N37 0.040(10) 0.026(8) 0.053(9) -0.017(7) 0.019(7) 0.000(6)
C54 0.045(8) 0.013(6) 0.020(6) -0.005(5) 0.008(6) -0.009(6)
C55 0.041(8) 0.015(6) 0.030(7) 0.005(6) 0.005(6) 0.009(6)
C56 0.065(13) 0.011(8) 0.032(10) -0.001(7) 0.014(9) 0.011(8)
C57 0.039(12) 0.051(13) 0.052(12) -0.006(10) 0.017(9) -0.005(9)
C58 0.047(8) 0.029(7) 0.045(8) -0.002(6) 0.028(7) 0.017(6)
N37' 0.048(10) 0.032(8) 0.043(9) 0.003(7) 0.027(7) -0.005(7)
C58' 0.030(4) 0.030(4) 0.031(4) -0.0003(10) 0.0105(16) 0.0002(10)
C57' 0.075(15) 0.036(11) 0.061(12) -0.018(9) 0.056(11) -0.034(10)
C56' 0.058(14) 0.047(13) 0.059(13) -0.013(10) 0.026(11) -0.025(10)
C55' 0.065(14) 0.011(8) 0.040(10) -0.014(7) 0.020(9) -0.001(8)
C54' 0.035(11) 0.010(8) 0.051(10) -0.003(7) 0.020(8) -0.012(7)
Mn4 0.0189(16) 0.0249(16) 0.099(2) 0.0083(16) 0.0085(15) -0.0022(12)
O3 0.068(13) 0.19(2) 0.149(17) -0.089(16) 0.001(11) 0.029(13)
O4 0.108(14) 0.126(16) 0.073(11) 0.048(10) 0.033(10) 0.024(11)
N38 0.072(14) 0.029(10) 0.17(2) 0.048(12) 0.038(14) 0.015(9)
C59 0.077(17) 0.027(11) 0.13(2) -0.029(13) 0.065(15) -0.003(10)
C60 0.118(13) 0.105(13) 0.122(13) 0.010(9) 0.040(9) -0.010(9)
C61 0.120(13) 0.101(13) 0.119(12) 0.010(9) 0.040(9) -0.004(9)
C62 0.106(12) 0.113(13) 0.110(12) 0.007(9) 0.044(9) -0.001(9)
C63 0.085(11) 0.074(11) 0.104(11) 0.016(9) 0.026(8) -0.017(8)
N38' 0.103(17) 0.097(18) 0.102(16) 0.009(13) 0.061(14) 0.050(14)
C63' 0.093(11) 0.101(12) 0.104(11) -0.002(8) 0.038(8) 0.001(8)
C62' 0.151(15) 0.147(15) 0.149(15) -0.003(7) 0.048(8) 0.001(7)
C61' 0.063(17) 0.15(3) 0.050(14) 0.007(15) -0.002(12) 0.053(17)
C60' 0.105(12) 0.092(12) 0.096(11) -0.013(9) 0.029(9) 0.014(9)
C59' 0.116(10) 0.116(10) 0.116(10) 0.0000(10) 0.039(3) 0.0000(10)
Nb3 0.0452(10) 0.0273(8) 0.0376(9) 0.0016(7) 0.0129(7) 0.0014(7)
C64 0.026(11) 0.056(12) 0.037(10) -0.013(9) 0.014(8) -0.010(9)
N39 0.046(11) 0.036(9) 0.066(11) -0.031(8) 0.017(8) -0.012(8)
C65 0.028(9) 0.046(10) 0.049(10) 0.000(8) 0.026(8) -0.022(8)
N40 0.084(15) 0.106(17) 0.045(11) 0.027(11) -0.005(9) 0.002(12)
C66 0.047(8) 0.025(7) 0.039(7) 0.007(6) 0.016(6) 0.007(6)
N41 0.035(9) 0.026(8) 0.062(10) -0.009(7) 0.013(7) 0.004(7)
C67 0.036(13) 0.093(18) 0.051(12) -0.032(12) 0.000(9) 0.025(12)
N42 0.085(7) 0.085(7) 0.086(7) 0.001(2) 0.029(3) -0.001(2)
C68 0.035(12) 0.041(11) 0.047(12) 0.005(9) 0.005(9) 0.013(9)
C69 0.031(11) 0.035(10) 0.054(11) 0.028(9) 0.018(9) 0.023(8)
N43 0.027(9) 0.041(9) 0.046(9) -0.004(7) 0.005(7) 0.002(7)
C70 0.074(15) 0.027(10) 0.043(12) 0.002(9) 0.024(10) 0.014(9)
N44 0.139(19) 0.081(15) 0.039(11) -0.013(10) 0.043(11) -0.022(12)
C71 0.068(14) 0.020(9) 0.046(11) -0.003(9) -0.011(9) 0.015(9)
N45 0.088(14) 0.031(10) 0.089(13) 0.019(9) 0.018(11) 0.008(9)
Nb4 0.0437(10) 0.0302(8) 0.0421(9) 0.0025(7) 0.0160(7) 0.0032(7)
C72 0.066(15) 0.047(12) 0.031(10) -0.003(9) 0.031(10) -0.004(10)
N46 0.041(10) 0.042(10) 0.071(11) -0.002(8) 0.018(8) 0.019(8)
C73 0.068(14) 0.023(10) 0.056(13) 0.019(9) 0.029(10) 0.007(9)
N47 0.089(15) 0.14(2) 0.049(12) 0.001(12) 0.037(11) -0.001(13)
C74 0.048(8) 0.025(7) 0.040(8) 0.005(6) 0.010(6) -0.006(6)
N48 0.082(13) 0.016(8) 0.066(11) 0.003(8) 0.010(9) -0.014(8)
C75 0.013(9) 0.035(10) 0.038(9) -0.024(8) -0.002(7) -0.005(7)
N49 0.046(10) 0.019(7) 0.059(10) 0.001(7) 0.021(8) -0.009(7)
C76 0.048(13) 0.049(12) 0.044(11) 0.000(9) 0.023(10) 0.018(9)
N50 0.075(12) 0.060(11) 0.025(8) -0.008(7) 0.032(8) 0.003(9)
C77 0.044(8) 0.042(8) 0.025(7) 0.014(6) 0.006(6) -0.008(7)
N51 0.16(2) 0.052(13) 0.105(16) 0.018(12) 0.042(15) 0.026(13)
C78 0.039(11) 0.041(11) 0.057(12) 0.002(9) 0.042(10) -0.009(9)
N52 0.058(11) 0.054(11) 0.059(10) 0.026(8) 0.037(9) -0.010(9)
C79 0.065(15) 0.027(10) 0.102(17) 0.013(11) 0.060(13) 0.019(10)
N53 0.17(2) 0.17(2) 0.020(10) -0.023(12) -0.029(11) 0.085(18)
Mn5 0.0347(17) 0.0362(16) 0.0261(14) 0.0036(12) 0.0119(12) 0.0005(12)
N54 0.073(13) 0.048(11) 0.035(9) 0.013(8) 0.020(8) 0.021(9)
C80 0.066(15) 0.058(14) 0.028(10) 0.001(10) 0.011(9) 0.010(11)
C81 0.087(14) 0.053(11) 0.040(10) 0.011(9) 0.020(10) 0.042(10)
C82 0.11(2) 0.09(2) 0.061(15) 0.011(14) 0.045(15) 0.047(17)
C83 0.071(10) 0.083(11) 0.079(10) 0.015(8) 0.030(8) -0.003(8)
C84 0.09(2) 0.12(2) 0.070(16) 0.009(15) 0.053(15) -0.026(17)
N54' 0.067(12) 0.027(8) 0.048(10) -0.001(7) 0.023(8) 0.008(8)
C80' 0.052(11) 0.017(8) 0.026(8) 0.012(7) 0.008(7) 0.005(7)
C81' 0.064(15) 0.086(17) 0.036(11) -0.012(11) 0.026(10) 0.008(13)
C82' 0.119(16) 0.033(11) 0.068(12) -0.024(10) 0.021(12) -0.004(11)
C83' 0.058(15) 0.039(12) 0.086(16) -0.004(12) 0.023(12) -0.008(10)
C84' 0.031(12) 0.064(14) 0.051(12) -0.009(11) 0.013(9) -0.003(10)
N55 0.059(12) 0.041(10) 0.053(10) 0.001(8) 0.007(9) 0.003(9)
C85 0.060(16) 0.054(15) 0.083(16) 0.006(12) 0.001(12) -0.030(12)
C86 0.077(10) 0.079(11) 0.081(10) 0.010(8) 0.028(8) -0.020(8)
C87 0.12(2) 0.070(18) 0.081(17) 0.062(15) -0.003(15) -0.026(15)
C88 0.086(10) 0.063(10) 0.069(9) 0.006(7) 0.022(7) 0.003(8)
C89 0.10(2) 0.037(12) 0.030(11) 0.000(10) 0.006(11) -0.006(12)
N55' 0.030(10) 0.058(11) 0.051(10) 0.021(9) 0.004(7) 0.013(8)
C85' 0.10(2) 0.048(14) 0.054(13) 0.035(11) 0.031(13) 0.029(13)
C86' 0.049(14) 0.067(16) 0.074(15) 0.019(12) 0.023(11) 0.000(11)
C87' 0.079(11) 0.085(11) 0.077(10) 0.000(8) 0.029(8) 0.014(8)
C88' 0.13(2) 0.053(14) 0.026(11) -0.019(10) 0.003(12) 0.031(14)
C89' 0.09(2) 0.081(18) 0.025(11) 0.017(12) 0.015(11) 0.031(15)
Mn6 0.0375(17) 0.0279(15) 0.0266(14) -0.0012(12) 0.0138(12) -0.0031(12)
N56 0.076(13) 0.039(10) 0.052(10) -0.003(8) 0.038(9) 0.009(8)
N57 0.021(8) 0.033(8) 0.045(8) 0.006(7) -0.001(6) -0.018(6)
C90 0.043(13) 0.037(11) 0.065(13) 0.004(10) 0.004(10) -0.026(10)
C91 0.074(17) 0.074(17) 0.038(12) -0.020(12) 0.009(10) -0.011(13)
C92 0.081(18) 0.059(15) 0.038(12) 0.016(11) 0.009(11) -0.018(13)
C93 0.089(19) 0.050(14) 0.050(13) -0.010(11) 0.005(12) -0.030(13)
C94 0.064(14) 0.025(10) 0.036(10) 0.002(8) 0.024(9) -0.019(9)
N57' 0.052(10) 0.018(7) 0.046(9) -0.010(7) 0.024(7) 0.000(7)
C90' 0.052(14) 0.054(13) 0.056(13) -0.006(10) 0.025(11) 0.001(11)
C91' 0.070(16) 0.042(13) 0.099(18) 0.023(13) 0.056(14) 0.020(12)
C92' 0.11(2) 0.054(16) 0.075(17) 0.022(14) 0.041(16) -0.010(15)
C93' 0.12(2) 0.047(14) 0.072(16) -0.017(12) 0.048(16) -0.026(14)
C94' 0.064(14) 0.019(9) 0.048(11) 0.017(9) 0.026(10) -0.002(9)
N58 0.040(10) 0.027(8) 0.049(9) 0.003(7) 0.015(7) -0.005(7)
C95 0.051(14) 0.031(11) 0.063(13) 0.008(10) 0.011(10) 0.011(9)
C96 0.067(6) 0.067(6) 0.067(6) 0.0001(10) 0.023(2) -0.0002(10)
C97 0.052(5) 0.052(5) 0.052(5) 0.0002(10) 0.0173(19) 0.0000(10)
C98 0.047(11) 0.020(9) 0.077(12) 0.011(9) -0.002(9) 0.006(8)
C99 0.060(14) 0.026(10) 0.051(12) 0.003(9) 0.008(10) 0.006(9)
N58' 0.056(12) 0.039(10) 0.062(11) 0.008(8) 0.028(9) -0.006(8)
C95' 0.045(12) 0.051(12) 0.018(9) 0.001(8) 0.002(8) -0.015(9)
C96' 0.072(9) 0.044(9) 0.044(8) -0.008(7) 0.007(7) -0.003(7)
C97' 0.055(8) 0.066(8) 0.056(8) 0.001(6) 0.025(6) -0.009(6)
C98' 0.044(9) 0.070(10) 0.067(9) -0.005(8) 0.029(7) -0.005(7)
C99' 0.089(19) 0.069(16) 0.063(15) 0.010(12) 0.037(14) -0.022(14)
Mn7 0.0454(19) 0.0152(14) 0.0568(19) -0.0023(12) 0.0265(15) 0.0015(12)
O5 0.127(15) 0.062(11) 0.074(11) 0.002(9) 0.021(10) 0.007(10)
O6 0.109(13) 0.073(12) 0.073(10) 0.005(9) 0.018(9) 0.021(9)
N59 0.085(14) 0.042(10) 0.036(9) -0.009(7) 0.031(9) -0.005(9)
C100 0.082(17) 0.026(11) 0.090(17) 0.010(11) 0.051(14) 0.016(11)
C111 0.019(11) 0.093(19) 0.099(18) 0.022(15) 0.018(11) 0.020(12)
C112 0.047(14) 0.080(16) 0.043(12) -0.012(11) 0.028(10) -0.024(12)
C113 0.084(17) 0.030(11) 0.036(11) 0.003(9) 0.009(10) -0.011(10)
C114 0.047(8) 0.032(8) 0.046(8) -0.007(7) 0.023(6) 0.010(6)
N59' 0.060(11) 0.007(6) 0.056(9) -0.004(6) 0.038(8) -0.003(6)
C10' 0.093(18) 0.034(12) 0.049(13) -0.010(10) 0.026(12) -0.015(11)
C11' 0.086(16) 0.030(11) 0.055(13) 0.013(10) 0.032(11) 0.017(10)
C12' 0.050(13) 0.062(14) 0.052(12) 0.027(11) 0.030(10) 0.018(10)
C13' 0.089(17) 0.024(10) 0.036(11) -0.010(9) -0.004(10) 0.006(10)
C14' 0.048(13) 0.045(13) 0.045(11) 0.009(9) 0.010(9) 0.027(10)
Mn8 0.0316(17) 0.0258(15) 0.0512(17) 0.0038(14) 0.0115(13) 0.0021(12)
O7 0.075(12) 0.078(12) 0.120(13) 0.002(10) 0.005(10) -0.021(9)
O8 0.112(14) 0.139(17) 0.055(9) -0.012(10) 0.015(9) 0.056(12)
N60 0.063(10) 0.015(7) 0.064(9) -0.006(7) 0.029(8) 0.011(7)
C115 0.070(14) 0.013(9) 0.051(11) 0.000(8) 0.020(10) 0.018(9)
C116 0.060(14) 0.027(10) 0.049(11) -0.015(9) -0.018(10) 0.005(9)
C117 0.061(16) 0.09(2) 0.086(17) 0.008(14) 0.047(14) 0.044(15)
C118 0.049(14) 0.070(16) 0.059(13) -0.004(12) 0.031(11) 0.028(12)
C119 0.073(18) 0.13(3) 0.061(15) 0.001(15) 0.013(13) 0.063(17)
N60' 0.044(10) 0.045(10) 0.046(9) 0.002(8) 0.008(7) 0.007(8)
C15' 0.031(11) 0.039(11) 0.055(12) 0.022(10) 0.008(9) 0.015(9)
C16' 0.070(17) 0.045(13) 0.101(18) -0.004(13) 0.046(14) 0.008(12)
C17' 0.085(18) 0.038(13) 0.106(19) 0.015(13) 0.041(15) -0.024(12)
C18' 0.043(13) 0.064(15) 0.099(17) -0.009(14) 0.034(12) -0.016(11)
C19' 0.054(14) 0.022(9) 0.075(14) -0.002(9) 0.022(11) -0.011(9)
O9 0.123(16) 0.107(15) 0.19(2) -0.063(14) 0.102(15) -0.024(12)
O10 0.059(13) 0.22(3) 0.18(2) 0.022(17) 0.062(13) -0.028(14)
O11 0.089(15) 0.18(2) 0.20(2) -0.035(17) 0.082(15) -0.002(14)
O12 0.112(17) 0.16(2) 0.18(2) 0.026(16) 0.015(14) -0.066(15)
O13 0.144(17) 0.114(15) 0.073(11) -0.045(10) 0.048(11) 0.005(12)
O14 0.086(14) 0.116(17) 0.175(19) -0.035(14) 0.008(13) -0.025(12)
O15 0.082(14) 0.108(17) 0.21(2) -0.007(14) 0.039(14) 0.032(12)
O16 0.066(15) 0.22(3) 0.20(2) -0.028(18) 0.045(14) 0.023(15)
O17 0.069(14) 0.36(4) 0.148(18) 0.18(2) -0.017(12) -0.014(17)
O18 0.104(19) 0.44(5) 0.23(3) 0.24(3) -0.024(17) -0.04(2)
O19 0.28(4) 0.44(6) 0.20(3) -0.19(3) 0.07(3) 0.11(4)
O21 0.13(2) 0.54(6) 0.21(3) -0.22(4) -0.056(19) 0.13(3)
O22 0.41(5) 0.53(6) 0.17(3) -0.09(3) 0.16(3) -0.33(5)
O23 0.101(18) 0.15(2) 0.29(3) 0.01(2) 0.026(19) 0.046(16)
O24 0.086(16) 0.17(2) 0.23(3) 0.024(18) 0.046(16) 0.032(14)

loop_
_atom_type_symbol
_atom_type_description
_atom_type_scat_dispersion_real
_atom_type_scat_dispersion_imag
_atom_type_scat_source
C C 0.0181 0.0091 'International Tables Vol C Tables 4.2.6.8 and 6.1.1.4'
H H 0.0000 0.0000 'International Tables Vol C Tables 4.2.6.8 and 6.1.1.4'
Mn Mn -0.5299 2.8052 'International Tables Vol C Tables 4.2.6.8 and 6.1.1.4'
N N 0.0311 0.0180 'International Tables Vol C Tables 4.2.6.8 and 6.1.1.4'
Nb Nb -0.1121 2.4826 'International Tables Vol C Tables 4.2.6.8 and 6.1.1.4'
O O 0.0492 0.0322 'International Tables Vol C Tables 4.2.6.8 and 6.1.1.4'

loop_
_geom_angle_atom_site_label_1
_geom_angle_atom_site_label_2
_geom_angle_atom_site_label_3
_geom_angle
_geom_angle_site_symmetry_1
C7 Nb1 C5 74.9(6) .
C7 Nb1 C3 73.5(6) .
C5 Nb1 C3 75.5(7) .
C7 Nb1 C15 118.6(6) .
C5 Nb1 C15 138.1(6) .
C3 Nb1 C15 71.9(6) .
C7 Nb1 C1 142.0(6) .
C5 Nb1 C1 73.9(6) .
C3 Nb1 C1 78.0(6) .
C15 Nb1 C1 74.1(5) .
C7 Nb1 C9 73.5(6) .
C5 Nb1 C9 77.5(7) .
C3 Nb1 C9 141.7(6) .
C15 Nb1 C9 142.9(6) .
C1 Nb1 C9 119.5(6) .
C7 Nb1 C13 141.1(6) .
C5 Nb1 C13 118.7(6) .
C3 Nb1 C13 143.0(6) .
C15 Nb1 C13 77.1(6) .
C1 Nb1 C13 74.4(6) .
C9 Nb1 C13 74.6(6) .
C7 Nb1 C11 72.8(6) .
C5 Nb1 C11 142.7(6) .
C3 Nb1 C11 111.9(6) .
C15 Nb1 C11 75.4(5) .
C1 Nb1 C11 142.7(6) .
C9 Nb1 C11 75.8(6) .
C13 Nb1 C11 78.4(6) .
N2 C1 Nb1 177.3(15) .
N4 C3 Nb1 178.0(17) .
N6 C5 Nb1 177.4(16) .
C5 N6 Mn4 167.0(14) .
N8 C7 Nb1 175.2(14) .
C7 N8 Mn3 154.4(13) .
N10 C9 Nb1 178.3(18) .
N12 C11 Nb1 177.2(16) .
N14 C13 Nb1 178.6(17) .
C13 N14 Mn1 164.0(14) .
N16 C15 Nb1 176.9(15) 1_655
C15 N16 Mn2 167.3(14) 1_455
C27 Nb2 C17 72.4(6) .
C27 Nb2 C29 74.6(6) .
C17 Nb2 C29 118.3(6) .
C27 Nb2 C23 142.2(7) .
C17 Nb2 C23 143.6(6) .
C29 Nb2 C23 75.3(6) .
C27 Nb2 C31 112.1(6) .
C17 Nb2 C31 72.9(6) .
C29 Nb2 C31 73.6(6) .
C23 Nb2 C31 80.3(6) .
C27 Nb2 C25 75.9(6) .
C17 Nb2 C25 139.4(6) .
C29 Nb2 C25 75.5(5) .
C23 Nb2 C25 74.8(6) .
C31 Nb2 C25 144.2(6) .
C27 Nb2 C21 78.5(6) .
C17 Nb2 C21 76.0(6) .
C29 Nb2 C21 142.8(6) .
C23 Nb2 C21 114.7(6) .
C31 Nb2 C21 141.5(6) .
C25 Nb2 C21 73.4(6) .
C27 Nb2 C19 141.5(6) .
C17 Nb2 C19 75.4(6) .
C29 Nb2 C19 141.0(6) .
C23 Nb2 C19 75.0(6) .
C31 Nb2 C19 76.9(6) .
C25 Nb2 C19 119.5(6) .
C21 Nb2 C19 73.8(5) .
N18 C17 Nb2 176.8(14) .
C17 N18 Mn3 155.5(14) .
N20 C19 Nb2 178.2(15) .
C19 N20 Mn4 172.5(17) .
N22 C21 Nb2 174.8(14) .
N24 C23 Nb2 174.6(18) .
N26 C25 Nb2 176.5(16) .
C25 N26 Mn2 168.0(15) .
N28 C27 Nb2 177.0(17) .
N30 C29 Nb2 174.4(15) 1_455
C29 N30 Mn1 169.0(12) 1_655
N32 C31 Nb2 175.8(16) .
N30 Mn1 N14 91.3(4) .
N30 Mn1 N34 107.9(5) .
N14 Mn1 N34 92.3(5) .
N30 Mn1 N33' 93.2(5) .
N14 Mn1 N33' 107.3(5) .
N34 Mn1 N33' 151.0(5) .
N30 Mn1 N34' 89.4(4) .
N14 Mn1 N34' 164.0(5) .
N34 Mn1 N34' 72.3(5) .
N33' Mn1 N34' 88.6(5) .
N30 Mn1 N33 162.8(5) .
N14 Mn1 N33 86.0(5) .
N34 Mn1 N33 89.3(5) .
N33' Mn1 N33 71.5(5) .
N34' Mn1 N33 97.9(5) .
C38 N33 C34 120.6(18) .
C38 N33 Mn1 123.4(14) .
C34 N33 Mn1 114.9(12) .
N33 C34 C35 119.6(16) .
N33 C34 C34' 118.1(16) .
C35 C34 C34' 122.3(18) .
C36 C35 C34 117.5(19) .
C36 C35 H35 121.2 .
C34 C35 H35 121.2 .
C37 C36 C35 122(2) .
C37 C36 H36 119.2 .
C35 C36 H36 119.2 .
C36 C37 C38 122(2) .
C36 C37 H37 119.2 .
C38 C37 H37 119.2 .
N33 C38 C37 119(2) .
N33 C38 H38 120.4 .
C37 C38 H38 120.4 .
C34' N33' C38' 118.2(15) .
C34' N33' Mn1 118.5(11) .
C38' N33' Mn1 122.6(11) .
N33' C38' C37' 123.1(17) .
N33' C38' H38' 118.4 .
C37' C38' H38' 118.4 .
C36' C37' C38' 117(2) .
C36' C37' H37' 121.6 .
C38' C37' H37' 121.6 .
C37' C36' C35' 120(2) .
C37' C36' H36' 119.8 .
C35' C36' H36' 119.8 .
C34' C35' C36' 118.5(19) .
C34' C35' H35' 120.8 .
C36' C35' H35' 120.8 .
N33' C34' C35' 122.5(18) .
N33' C34' C34 115.4(15) .
C35' C34' C34 122.0(17) .
C43 N34 C39 120.9(17) .
C43 N34 Mn1 120.3(14) .
C39 N34 Mn1 118.6(12) .
N34 C39 C40 117.4(19) .
N34 C39 C39' 115.0(16) .
C40 C39 C39' 127.6(18) .
C41 C40 C39 122(2) .
C41 C40 H40 119.1 .
C39 C40 H40 119.1 .
C42 C41 C40 120(2) .
C42 C41 H41 120.0 .
C40 C41 H41 120.0 .
C41 C42 C43 118(2) .
C41 C42 H42 120.8 .
C43 C42 H42 120.8 .
N34 C43 C42 121(2) .
N34 C43 H43 119.4 .
C42 C43 H43 119.4 .
C39' N34' C43' 118.0(15) .
C39' N34' Mn1 117.1(12) .
C43' N34' Mn1 124.4(12) .
N34' C43' C42' 125(2) .
N34' C43' H43' 117.7 .
C42' C43' H43' 117.7 .
C43' C42' C41' 115(2) .
C43' C42' H42' 122.3 .
C41' C42' H42' 122.3 .
C40' C41' C42' 124.7(19) .
C40' C41' H41' 117.7 .
C42' C41' H41' 117.7 .
C41' C40' C39' 113.4(18) .
C41' C40' H40' 123.3 .
C39' C40' H40' 123.3 .
N34' C39' C40' 123.2(18) .
N34' C39' C39 116.1(15) .
C40' C39' C39 120.7(17) .
N16 Mn2 N26 92.2(5) .
N16 Mn2 N35' 91.9(5) .
N26 Mn2 N35' 109.2(5) .
N16 Mn2 N36 105.8(5) .
N26 Mn2 N36 94.8(5) .
N35' Mn2 N36 149.7(5) .
N16 Mn2 N35 162.6(6) .
N26 Mn2 N35 86.6(5) .
N35' Mn2 N35 72.2(5) .
N36 Mn2 N35 91.7(5) .
N16 Mn2 N36' 87.6(5) .
N26 Mn2 N36' 163.8(5) .
N35' Mn2 N36' 87.0(5) .
N36 Mn2 N36' 69.8(5) .
N35 Mn2 N36' 98.4(5) .
C48 N35 C44 120.7(15) .
C48 N35 Mn2 123.7(12) .
C44 N35 Mn2 114.4(11) .
N35 C44 C45 118.3(19) .
N35 C44 C44' 118.1(14) .
C45 C44 C44' 123.6(19) .
C44 C45 C46 120(2) .
C44 C45 H45 120.0 .
C46 C45 H45 120.0 .
C47 C46 C45 117(2) .
C47 C46 H46 121.5 .
C45 C46 H46 121.5 .
C46 C47 C48 122(2) .
C46 C47 H47 118.8 .
C48 C47 H47 118.8 .
N35 C48 C47 121.2(19) .
N35 C48 H48 119.4 .
C47 C48 H48 119.4 .
C44' N35' C48' 116.2(15) .
C44' N35' Mn2 118.3(12) .
C48' N35' Mn2 122.5(11) .
N35' C48' C47' 124.4(18) .
N35' C48' H48' 117.8 .
C47' C48' H48' 117.8 .
C46' C47' C48' 116.0(19) .
C46' C47' H47' 122.0 .
C48' C47' H47' 122.0 .
C47' C46' C45' 121(2) .
C47' C46' H46' 119.3 .
C45' C46' H46' 119.3 .
C44' C45' C46' 118.1(19) .
C44' C45' H45' 121.0 .
C46' C45' H45' 121.0 .
N35' C44' C45' 123.9(19) .
N35' C44' C44 113.7(15) .
C45' C44' C44 122.4(17) .
C53 N36 C49 118.7(15) .
C53 N36 Mn2 121.6(11) .
C49 N36 Mn2 118.9(13) .
C50 C49 N36 118(2) .
C50 C49 H49 120.9 .
N36 C49 H49 120.9 .
C51 C50 C49 124(3) .
C51 C50 H50 118.2 .
C49 C50 H50 118.2 .
C50 C51 C52 119(3) .
C50 C51 H51 120.7 .
C52 C51 H51 120.7 .
C51 C52 C53 119(2) .
C51 C52 H52 120.7 .
C53 C52 H52 120.7 .
N36 C53 C52 121.9(19) .
N36 C53 C53' 112.9(14) .
C52 C53 C53' 125.2(19) .
C49' N36' C53' 120.3(15) .
C49' N36' Mn2 125.7(12) .
C53' N36' Mn2 113.9(11) .
N36' C53' C53 120.5(15) .
N36' C53' C52' 120.9(17) .
C53 C53' C52' 118.3(17) .
C51' C52' C53' 114.3(19) .
C51' C52' H52' 122.9 .
C53' C52' H52' 122.9 .
C50' C51' C52' 122(2) .
C50' C51' H51' 119.2 .
C52' C51' H51' 119.2 .
C51' C50' C49' 119(2) .
C51' C50' H50' 120.3 .
C49' C50' H50' 120.3 .
N36' C49' C50' 123(2) .
N36' C49' H49' 118.5 .
C50' C49' H49' 118.5 .
N8 Mn3 N18 99.6(5) .
N8 Mn3 N37' 165.6(5) .
N18 Mn3 N37' 94.5(5) .
N8 Mn3 O1 86.6(5) .
N18 Mn3 O1 92.2(5) .
N37' Mn3 O1 95.5(5) .
N8 Mn3 N37 93.5(5) .
N18 Mn3 N37 166.7(5) .
N37' Mn3 N37 72.3(5) .
O1 Mn3 N37 91.0(5) .
N8 Mn3 O2 90.5(5) .
N18 Mn3 O2 84.5(5) .
N37' Mn3 O2 88.3(5) .
O1 Mn3 O2 175.1(5) .
N37 Mn3 O2 93.1(5) .
C54 N37 C58 119.6(14) .
C54 N37 Mn3 117.0(11) .
C58 N37 Mn3 122.7(11) .
N37 C54 C55 122.4(15) .
N37 C54 C54' 116.5(13) .
C55 C54 C54' 121.1(14) .
C54 C55 C56 117.8(14) .
C54 C55 H55 121.1 .
C56 C55 H55 121.1 .
C57 C56 C55 115.7(15) .
C57 C56 H56 122.1 .
C55 C56 H56 122.1 .
C58 C57 C56 122.5(17) .
C58 C57 H57 118.7 .
C56 C57 H57 118.7 .
N37 C58 C57 121.8(17) .
N37 C58 H58 119.1 .
C57 C58 H58 119.1 .
C58' N37' C54' 119.0(13) .
C58' N37' Mn3 123.3(11) .
C54' N37' Mn3 116.5(10) .
N37' C58' C57' 124.0(15) .
N37' C58' H58' 118.0 .
C57' C58' H58' 118.0 .
C58' C57' C56' 115.6(16) .
C58' C57' H57' 122.2 .
C56' C57' H57' 122.2 .
C55' C56' C57' 120.9(15) .
C55' C56' H56' 119.5 .
C57' C56' H56' 119.5 .
C54' C55' C56' 118.3(12) .
C54' C55' H55' 120.9 .
C56' C55' H55' 120.9 .
C55' C54' N37' 122.0(14) .
C55' C54' C54 122.1(14) .
N37' C54' C54 115.9(12) .
N20 Mn4 N6 101.2(5) .
N20 Mn4 O3 88.3(6) .
N6 Mn4 O3 81.2(5) .
N20 Mn4 O4 83.5(5) .
N6 Mn4 O4 94.0(5) .
O3 Mn4 O4 169.5(3) .
N20 Mn4 N38' 103.7(7) .
N6 Mn4 N38' 153.9(7) .
O3 Mn4 N38' 91.6(5) .
O4 Mn4 N38' 96.6(6) .
N20 Mn4 N38 159.4(7) .
N6 Mn4 N38 89.1(6) .
O3 Mn4 N38 111.1(7) .
O4 Mn4 N38 78.0(6) .
N38' Mn4 N38 70.0(7) .
C59 N38 C63 112.6(19) .
C59 N38 Mn4 122.4(16) .
C63 N38 Mn4 123.7(14) .
N38 C59 C60 134(2) .
N38 C59 C59' 113(2) .
C60 C59 C59' 113(2) .
C59 C60 C61 112(3) .
C59 C60 H60 124.0 .
C61 C60 H60 124.0 .
C62 C61 C60 120(3) .
C62 C61 H61A 120.2 .
C60 C61 H61A 120.2 .
C63 C62 C61 112(3) .
C63 C62 H62 124.0 .
C61 C62 H62 124.0 .
C62 C63 N38 129(3) .
C62 C63 H63 115.3 .
N38 C63 H63 115.3 .
C63' N38' C59' 125(3) .
C63' N38' Mn4 117(2) .
C59' N38' Mn4 114.8(18) .
N38' C63' C62' 132(3) .
N38' C63' H63' 113.8 .
C62' C63' H63' 113.8 .
C63' C62' C61' 101(3) .
C63' C62' H62' 129.7 .
C61' C62' H62' 129.7 .
C60' C61' C62' 131(3) .
C60' C61' H61' 114.5 .
C62' C61' H61' 114.5 .
C59' C60' C61' 112(3) .
C59' C60' H60' 124.1 .
C61' C60' H60' 124.1 .
N38' C59' C59 119(3) .
N38' C59' C60' 119(3) .
C59 C59' C60' 123(3) .
C64 Nb3 C67 140.0(7) .
C64 Nb3 C66 72.2(6) .
C67 Nb3 C66 73.8(6) .
C64 Nb3 C71 72.1(7) .
C67 Nb3 C71 146.5(7) .
C66 Nb3 C71 138.6(7) .
C64 Nb3 C70 75.6(6) .
C67 Nb3 C70 115.3(6) .
C66 Nb3 C70 75.8(6) .
C71 Nb3 C70 75.7(7) .
C64 Nb3 C69 143.0(6) .
C67 Nb3 C69 74.3(6) .
C66 Nb3 C69 121.8(6) .
C71 Nb3 C69 78.6(6) .
C70 Nb3 C69 75.7(6) .
C64 Nb3 C65 71.2(6) .
C67 Nb3 C65 80.4(6) .
C66 Nb3 C65 75.3(6) .
C71 Nb3 C65 111.5(6) .
C70 Nb3 C65 141.2(6) .
C69 Nb3 C65 142.5(5) .
C64 Nb3 C68 119.1(6) .
C67 Nb3 C68 76.6(6) .
C66 Nb3 C68 139.6(6) .
C71 Nb3 C68 77.4(7) .
C70 Nb3 C68 142.9(6) .
C69 Nb3 C68 74.3(6) .
C65 Nb3 C68 73.1(6) .
N39 C64 Nb3 174.5(16) .
C64 N39 Mn7 154.0(15) .
N40 C65 Nb3 179.1(18) .
N41 C66 Nb3 175.8(14) .
C66 N41 Mn8 168.3(14) .
N42 C67 Nb3 168.7(16) .
N56 C68 Nb3 174.2(16) 1_455
N43 C69 Nb3 176.7(15) .
C69 N43 Mn5 171.3(14) .
N44 C70 Nb3 179.4(19) .
N45 C71 Nb3 174.1(17) .
C75 Nb4 C76 79.2(6) .
C75 Nb4 C73 72.8(6) .
C76 Nb4 C73 142.8(7) .
C75 Nb4 C74 78.4(6) .
C76 Nb4 C74 74.5(6) .
C73 Nb4 C74 76.3(6) .
C75 Nb4 C79 142.7(6) .
C76 Nb4 C79 71.1(6) .
C73 Nb4 C79 143.1(6) .
C74 Nb4 C79 113.3(6) .
C75 Nb4 C72 142.0(6) .
C76 Nb4 C72 117.1(6) .
C73 Nb4 C72 75.4(6) .
C74 Nb4 C72 74.2(6) .
C79 Nb4 C72 73.6(6) .
C75 Nb4 C78 116.6(6) .
C76 Nb4 C78 139.8(6) .
C73 Nb4 C78 76.0(6) .
C74 Nb4 C78 142.3(6) .
C79 Nb4 C78 76.7(6) .
C72 Nb4 C78 74.4(6) .
C75 Nb4 C77 74.4(5) .
C76 Nb4 C77 76.4(6) .
C73 Nb4 C77 117.5(5) .
C74 Nb4 C77 143.2(6) .
C79 Nb4 C77 77.1(6) .
C72 Nb4 C77 140.5(6) .
C78 Nb4 C77 73.4(6) .
N46 C72 Nb4 170.8(17) .
C72 N46 Mn7 160.6(15) .
N47 C73 Nb4 173.0(15) .
N48 C74 Nb4 175.1(17) .
N49 C75 Nb4 174.3(14) .
C75 N49 Mn6 164.4(13) .
N50 C76 Nb4 178.4(17) 1_655
C76 N50 Mn5 169.5(16) 1_455
N51 C77 Nb4 175.2(12) .
N52 C78 Nb4 176.1(15) .
C78 N52 Mn8 170.9(16) .
N53 C79 Nb4 167.4(15) .
N50 Mn5 N43 91.8(6) .
N50 Mn5 N54' 91.5(6) .
N43 Mn5 N54' 109.1(5) .
N50 Mn5 N55 106.6(6) .
N43 Mn5 N55 93.8(6) .
N54' Mn5 N55 150.5(5) .
N50 Mn5 N55' 89.2(6) .
N43 Mn5 N55' 163.3(6) .
N54' Mn5 N55' 87.5(6) .
N55 Mn5 N55' 70.0(6) .
N50 Mn5 N54 162.7(6) .
N43 Mn5 N54 86.5(5) .
N54' Mn5 N54 72.9(6) .
N55 Mn5 N54 90.7(6) .
N55' Mn5 N54 97.4(5) .
C84 N54 C80 119.1(19) .
C84 N54 Mn5 125.8(16) .
C80 N54 Mn5 112.3(13) .
N54 C80 C81 117(2) .
N54 C80 C80' 118.5(17) .
C81 C80 C80' 124(2) .
C82 C81 C80 120(2) .
C82 C81 H81 119.9 .
C80 C81 H81 119.9 .
C81 C82 C83 121(2) .
C81 C82 H82 119.5 .
C83 C82 H82 119.5 .
C82 C83 C84 114(2) .
C82 C83 H83 122.8 .
C84 C83 H83 122.8 .
N54 C84 C83 128(3) .
N54 C84 H84 116.1 .
C83 C84 H84 116.1 .
C84' N54' C80' 119.9(16) .
C84' N54' Mn5 122.8(12) .
C80' N54' Mn5 116.6(12) .
N54' C80' C81' 120.7(17) .
N54' C80' C80 117.1(16) .
C81' C80' C80 122.2(17) .
C82' C81' C80' 116.5(18) .
C82' C81' H81' 121.8 .
C80' C81' H81' 121.8 .
C83' C82' C81' 124(2) .
C83' C82' H82' 118.2 .
C81' C82' H82' 118.2 .
C82' C83' C84' 117(2) .
C82' C83' H83' 121.4 .
C84' C83' H83' 121.4 .
N54' C84' C83' 121.9(18) .
N54' C84' H84' 119.1 .
C83' C84' H84' 119.1 .
C89 N55 C85 126.4(19) .
C89 N55 Mn5 115.1(14) .
C85 N55 Mn5 118.0(14) .
N55 C85 C86 116(2) .
N55 C85 H85 122.0 .
C86 C85 H85 122.0 .
C87 C86 C85 124(2) .
C87 C86 H86 118.1 .
C85 C86 H86 118.1 .
C86 C87 C88 119(2) .
C86 C87 H87 120.6 .
C88 C87 H87 120.6 .
C89 C88 C87 116(2) .
C89 C88 H88 122.0 .
C87 C88 H88 122.0 .
N55 C89 C89' 122(2) .
N55 C89 C88 119(2) .
C89' C89 C88 119(2) .
C85' N55' C89' 119.2(17) .
C85' N55' Mn5 123.8(13) .
C89' N55' Mn5 116.5(14) .
N55' C85' C86' 124.1(19) .
N55' C85' H85' 117.9 .
C86' C85' H85' 117.9 .
C87' C86' C85' 120(2) .
C87' C86' H86' 119.9 .
C85' C86' H86' 119.9 .
C86' C87' C88' 114(2) .
C86' C87' H87' 122.8 .
C88' C87' H87' 122.8 .
C89' C88' C87' 124(2) .
C89' C88' H88' 118.2 .
C87' C88' H88' 118.2 .
N55' C89' C89 115.2(19) .
N55' C89' C88' 118(2) .
C89 C89' C88' 126(2) .
N56 Mn6 N49 90.3(6) .
N56 Mn6 N57' 104.4(5) .
N49 Mn6 N57' 93.0(5) .
N56 Mn6 N58' 165.6(6) .
N49 Mn6 N58' 88.0(5) .
N57' Mn6 N58' 89.9(5) .
N56 Mn6 N58 96.0(5) .
N49 Mn6 N58 109.8(5) .
N57' Mn6 N58 149.4(5) .
N58' Mn6 N58 71.3(5) .
N56 Mn6 N57 88.5(6) .
N49 Mn6 N57 162.5(5) .
N57' Mn6 N57 70.5(5) .
N58' Mn6 N57 97.4(5) .
N58 Mn6 N57 87.7(5) .
C68 N56 Mn6 164.1(15) 1_655
C90 N57 C94 118.6(15) .
C90 N57 Mn6 124.0(12) .
C94 N57 Mn6 117.3(12) .
N57 C90 C91 124(2) .
N57 C90 H90 118.0 .
C91 C90 H90 118.0 .
C92 C91 C90 121(2) .
C92 C91 H91 119.5 .
C90 C91 H91 119.5 .
C91 C92 C93 116(2) .
C91 C92 H92 122.0 .
C93 C92 H92 122.0 .
C94 C93 C92 122(2) .
C94 C93 H93 119.0 .
C92 C93 H93 119.0 .
N57 C94 C93 118.5(19) .
N57 C94 C94' 115.7(15) .
C93 C94 C94' 125.8(19) .
C90' N57' C94' 118.5(15) .
C90' N57' Mn6 122.3(12) .
C94' N57' Mn6 118.1(12) .
N57' C90' C91' 123(2) .
N57' C90' H90' 118.6 .
C91' C90' H90' 118.6 .
C92' C91' C90' 124(2) .
C92' C91' H91' 118.2 .
C90' C91' H91' 118.2 .
C91' C92' C93' 114(2) .
C91' C92' H92' 123.0 .
C93' C92' H92' 123.0 .
C92' C93' C94' 120(2) .
C92' C93' H93' 119.8 .
C94' C93' H93' 119.8 .
N57' C94' C93' 119.5(19) .
N57' C94' C94 117.0(16) .
C93' C94' C94 122.6(19) .
C95 N58 C99 117.9(15) .
C95 N58 Mn6 116.5(11) .
C99 N58 Mn6 124.5(11) .
C96 C95 N58 118.4(19) .
C96 C95 C95' 126.3(19) .
N58 C95 C95' 115.3(15) .
C95 C96 C97 125(2) .
C95 C96 H96 117.5 .
C97 C96 H96 117.5 .
C98 C97 C96 116.0(18) .
C98 C97 H97 122.0 .
C96 C97 H97 122.0 .
C99 C98 C97 115.8(19) .
C99 C98 H98 122.1 .
C97 C98 H98 122.1 .
N58 C99 C98 126.7(18) .
N58 C99 H99 116.6 .
C98 C99 H99 116.6 .
C95' N58' C99' 116.3(17) .
C95' N58' Mn6 117.5(13) .
C99' N58' Mn6 125.8(13) .
N58' C95' C95 117.4(16) .
N58' C95' C96' 119.6(18) .
C95 C95' C96' 122.9(18) .
C97' C96' C95' 118.7(18) .
C97' C96' H96' 120.7 .
C95' C96' H96' 120.7 .
C98' C97' C96' 120.1(19) .
C98' C97' H97' 119.9 .
C96' C97' H97' 119.9 .
C97' C98' C99' 118(2) .
C97' C98' H98' 121.1 .
C99' C98' H98' 121.1 .
N58' C99' C98' 127(2) .
N58' C99' H99' 116.4 .
C98' C99' H99' 116.4 .
N46 Mn7 O6 91.2(6) .
N46 Mn7 N39 98.9(6) .
O6 Mn7 N39 89.8(6) .
N46 Mn7 N59' 169.6(6) .
O6 Mn7 N59' 89.2(5) .
N39 Mn7 N59' 91.5(5) .
N46 Mn7 O5 85.9(5) .
O6 Mn7 O5 176.4(6) .
N39 Mn7 O5 92.6(5) .
N59' Mn7 O5 93.3(5) .
N46 Mn7 N59 96.7(6) .
O6 Mn7 N59 91.4(6) .
N39 Mn7 N59 164.3(5) .
N59' Mn7 N59 72.9(6) .
O5 Mn7 N59 86.9(5) .
C100 N59 C114 118.3(16) .
C100 N59 Mn7 123.0(13) .
C114 N59 Mn7 118.0(12) .
N59 C100 C111 123.3(18) .
N59 C100 H100 118.3 .
C111 C100 H100 118.3 .
C112 C111 C100 113.5(18) .
C112 C111 H111 123.3 .
C100 C111 H111 123.3 .
C113 C112 C111 126(2) .
C113 C112 H112 116.9 .
C111 C112 H112 116.9 .
C114 C113 C112 111.9(18) .
C114 C113 H113 124.1 .
C112 C113 H113 124.1 .
N59 C114 C113 126.5(17) .
N59 C114 C14' 113.0(15) .
C113 C114 C14' 120.5(16) .
C14' N59' C10' 119.8(15) .
C14' N59' Mn7 116.0(11) .
C10' N59' Mn7 123.4(11) .
N59' C10' C11' 125.1(18) .
N59' C10' H10' 117.5 .
C11' C10' H10' 117.5 .
C10' C11' C12' 116.3(19) .
C10' C11' H11' 121.8 .
C12' C11' H11' 121.8 .
C13' C12' C11' 120.6(18) .
C13' C12' H12' 119.7 .
C11' C12' H12' 119.7 .
C12' C13' C14' 115.7(18) .
C12' C13' H13' 122.1 .
C14' C13' H13' 122.1 .
N59' C14' C13' 122.2(17) .
N59' C14' C114 118.7(15) .
C13' C14' C114 119.1(17) .
N52 Mn8 N41 102.3(6) .
N52 Mn8 O8 87.9(5) .
N41 Mn8 O8 82.6(5) .
N52 Mn8 N60 100.2(6) .
N41 Mn8 N60 152.4(5) .
O8 Mn8 N60 82.4(4) .
N52 Mn8 O7 87.3(5) .
N41 Mn8 O7 93.6(5) .
O8 Mn8 O7 173.12(18) .
N60 Mn8 O7 103.3(4) .
N52 Mn8 N60' 163.8(5) .
N41 Mn8 N60' 89.4(5) .
O8 Mn8 N60' 104.8(5) .
N60 Mn8 N60' 72.3(5) .
O7 Mn8 N60' 80.8(4) .
C115 N60 C119 120.4(17) .
C115 N60 Mn8 117.5(11) .
C119 N60 Mn8 121.3(15) .
N60 C115 C116 120.3(18) .
N60 C115 C15' 118.1(14) .
C116 C115 C15' 121.7(18) .
C117 C116 C115 122(2) .
C117 C116 H116 119.2 .
C115 C116 H116 119.2 .
C116 C117 C118 115(2) .
C116 C117 H117 122.4 .
C118 C117 H117 122.4 .
C119 C118 C117 123(2) .
C119 C118 H118 118.5 .
C117 C118 H118 118.5 .
N60 C119 C118 119(3) .
N60 C119 H119 120.3 .
C118 C119 H119 120.3 .
C15' N60' C19' 118.8(16) .
C15' N60' Mn8 118.0(12) .
C19' N60' Mn8 121.7(12) .
C16' C15' N60' 121.8(18) .
C16' C15' C115 125.2(17) .
N60' C15' C115 113.0(15) .
C15' C16' C17' 120(2) .
C15' C16' H16' 119.8 .
C17' C16' H16' 119.8 .
C18' C17' C16' 119.5(19) .
C18' C17' H17' 120.2 .
C16' C17' H17' 120.2 .
C17' C18' C19' 120(2) .
C17' C18' H18' 120.1 .
C19' C18' H18' 120.1 .
N60' C19' C18' 119.5(17) .
N60' C19' H19' 120.3 .
C18' C19' H19' 120.3 .
H9A O9 H9B 110.4 .
H10A O10 H10B 105.9 .
H11A O11 H11B 107.4 .
H12A O12 H12B 106.7 .
H13A O13 H13B 109.1 .
H14A O14 H14B 107.5 .
H15A O15 H15B 107.5 .
H16A O16 H16B 117.4 .
H17A O17 H17B 107.8 .
H18A O18 H18B 108.4 .
H19A O19 H19B 108.1 .
H21A O21 H21B 101.7 .
H22A O22 H22B 110.3 .
H23A O23 H23B 109.3 .
H24A O24 H24B 107.7 .

loop_
_geom_bond_atom_site_label_1
_geom_bond_atom_site_label_2
_geom_bond_distance
_geom_bond_site_symmetry_2
Nb1 C7 2.15(2) .
Nb1 C5 2.18(2) .
Nb1 C3 2.185(19) .
Nb1 C15 2.201(15) .
Nb1 C1 2.222(15) .
Nb1 C9 2.220(17) .
Nb1 C13 2.234(18) .
Nb1 C11 2.293(16) .
C1 N2 1.138(19) .
C3 N4 1.245(19) .
C5 N6 1.19(2) .
N6 Mn4 2.170(15) .
C7 N8 1.24(2) .
N8 Mn3 2.142(14) .
C9 N10 1.136(19) .
C11 N12 1.104(19) .
C13 N14 1.15(2) .
N14 Mn1 2.195(16) .
C15 N16 1.141(17) 1_655
N16 C15 1.141(17) 1_455
N16 Mn2 2.193(13) .
Nb2 C27 2.202(19) .
Nb2 C17 2.235(15) .
Nb2 C29 2.228(17) .
Nb2 C23 2.234(16) .
Nb2 C31 2.245(17) .
Nb2 C25 2.256(17) .
Nb2 C21 2.293(16) .
Nb2 C19 2.278(17) .
C17 N18 1.128(18) .
N18 Mn3 2.207(14) .
C19 N20 1.129(19) .
N20 Mn4 2.155(15) .
C21 N22 1.158(16) .
C23 N24 1.14(2) .
C25 N26 1.141(19) .
N26 Mn2 2.212(13) .
C27 N28 1.17(2) .
C29 N30 1.170(19) 1_455
N30 C29 1.170(19) 1_655
N30 Mn1 2.192(14) .
C31 N32 1.149(19) .
Mn1 N34 2.256(13) .
Mn1 N33' 2.278(13) .
Mn1 N34' 2.328(14) .
Mn1 N33 2.340(16) .
N33 C38 1.30(2) .
N33 C34 1.33(2) .
C34 C35 1.43(2) .
C34 C34' 1.49(2) .
C35 C36 1.32(3) .
C35 H35 0.9300 .
C36 C37 1.28(3) .
C36 H36 0.9300 .
C37 C38 1.39(3) .
C37 H37 0.9300 .
C38 H38 0.9300 .
N33' C34' 1.32(2) .
N33' C38' 1.34(2) .
C38' C37' 1.39(2) .
C38' H38' 0.9300 .
C37' C36' 1.35(3) .
C37' H37' 0.9300 .
C36' C35' 1.39(3) .
C36' H36' 0.9300 .
C35' C34' 1.36(2) .
C35' H35' 0.9300 .
N34 C43 1.27(2) .
N34 C39 1.37(2) .
C39 C40 1.39(3) .
C39 C39' 1.53(2) .
C40 C41 1.32(3) .
C40 H40 0.9300 .
C41 C42 1.32(3) .
C41 H41 0.9300 .
C42 C43 1.43(3) .
C42 H42 0.9300 .
C43 H43 0.9300 .
N34' C39' 1.33(2) .
N34' C43' 1.34(2) .
C43' C42' 1.34(2) .
C43' H43' 0.9300 .
C42' C41' 1.37(3) .
C42' H42' 0.9300 .
C41' C40' 1.37(3) .
C41' H41' 0.9300 .
C40' C39' 1.42(2) .
C40' H40' 0.9300 .
Mn2 N35' 2.257(13) .
Mn2 N36 2.250(13) .
Mn2 N35 2.323(12) .
Mn2 N36' 2.362(14) .
N35 C48 1.27(2) .
N35 C44 1.34(2) .
C44 C45 1.40(2) .
C44 C44' 1.50(2) .
C45 C46 1.42(3) .
C45 H45 0.9300 .
C46 C47 1.25(3) .
C46 H46 0.9300 .
C47 C48 1.41(2) .
C47 H47 0.9300 .
C48 H48 0.9300 .
N35' C44' 1.338(19) .
N35' C48' 1.34(2) .
C48' C47' 1.39(2) .
C48' H48' 0.9300 .
C47' C46' 1.37(3) .
C47' H47' 0.9300 .
C46' C45' 1.37(3) .
C46' H46' 0.9300 .
C45' C44' 1.36(2) .
C45' H45' 0.9300 .
N36 C53 1.333(19) .
N36 C49 1.35(2) .
C49 C50 1.34(3) .
C49 H49 0.9300 .
C50 C51 1.31(3) .
C50 H50 0.9300 .
C51 C52 1.35(3) .
C51 H51 0.9300 .
C52 C53 1.35(2) .
C52 H52 0.9300 .
C53 C53' 1.44(2) .
N36' C49' 1.29(2) .
N36' C53' 1.33(2) .
C53' C52' 1.47(3) .
C52' C51' 1.38(3) .
C52' H52' 0.9300 .
C51' C50' 1.36(3) .
C51' H51' 0.9300 .
C50' C49' 1.35(2) .
C50' H50' 0.9300 .
C49' H49' 0.9300 .
Mn3 N37' 2.239(13) .
Mn3 O1 2.249(12) .
Mn3 N37 2.254(13) .
Mn3 O2 2.262(13) .
N37 C54 1.313(18) .
N37 C58 1.335(19) .
C54 C55 1.38(2) .
C54 C54' 1.46(2) .
C55 C56 1.46(2) .
C55 H55 0.9300 .
C56 C57 1.35(2) .
C56 H56 0.9300 .
C57 C58 1.34(2) .
C57 H57 0.9300 .
C58 H58 0.9300 .
N37' C58' 1.356(18) .
N37' C54' 1.338(19) .
C58' C57' 1.36(2) .
C58' H58' 0.9300 .
C57' C56' 1.42(2) .
C57' H57' 0.9300 .
C56' C55' 1.38(2) .
C56' H56' 0.9300 .
C55' C54' 1.371(17) .
C55' H55' 0.9300 .
Mn4 O3 2.304(15) .
Mn4 O4 2.304(4) .
Mn4 N38' 2.26(2) .
Mn4 N38 2.286(18) .
N38 C59 1.28(2) .
N38 C63 1.51(3) .
C59 C60 1.27(3) .
C59 C59' 1.43(3) .
C60 C61 1.58(3) .
C60 H60 0.9300 .
C61 C62 1.52(3) .
C61 H61A 0.9300 .
C62 C63 1.27(3) .
C62 H62 0.9300 .
C63 H63 0.9300 .
N38' C63' 1.19(3) .
N38' C59' 1.40(3) .
C63' C62' 1.48(4) .
C63' H63' 0.9300 .
C62' C61' 1.51(4) .
C62' H62' 0.9300 .
C61' C60' 1.46(3) .
C61' H61' 0.9300 .
C60' C59' 1.41(4) .
C60' H60' 0.9300 .
Nb3 C64 2.205(17) .
Nb3 C67 2.28(2) .
Nb3 C66 2.210(17) .
Nb3 C71 2.236(16) .
Nb3 C70 2.226(18) .
Nb3 C69 2.247(18) .
Nb3 C65 2.264(18) .
Nb3 C68 2.288(19) .
C64 N39 1.144(19) .
N39 Mn7 2.212(16) .
C65 N40 1.189(18) .
C66 N41 1.153(19) .
N41 Mn8 2.181(14) .
C67 N42 1.22(3) .
C68 N56 1.15(2) 1_455
C69 N43 1.173(19) .
N43 Mn5 2.174(14) .
C70 N44 1.12(2) .
C71 N45 1.17(2) .
Nb4 C75 2.218(15) .
Nb4 C76 2.236(18) .
Nb4 C73 2.290(18) .
Nb4 C74 2.241(16) .
Nb4 C79 2.34(2) .
Nb4 C72 2.26(2) .
Nb4 C78 2.268(16) .
Nb4 C77 2.360(18) .
C72 N46 1.14(2) .
N46 Mn7 2.144(15) .
C73 N47 1.234(19) .
C74 N48 1.151(19) .
C75 N49 1.173(18) .
N49 Mn6 2.217(15) .
C76 N50 1.17(2) 1_655
N50 C76 1.17(2) 1_455
N50 Mn5 2.151(13) .
C77 N51 1.33(2) .
C78 N52 1.133(19) .
N52 Mn8 2.172(14) .
C79 N53 1.21(2) .
Mn5 N54' 2.284(15) .
Mn5 N55 2.288(16) .
Mn5 N55' 2.309(14) .
Mn5 N54 2.366(15) .
N54 C84 1.27(2) .
N54 C80 1.36(2) .
C80 C81 1.40(2) .
C80 C80' 1.48(2) .
C81 C82 1.34(3) .
C81 H81 0.9300 .
C82 C83 1.38(3) .
C82 H82 0.9300 .
C83 C84 1.34(3) .
C83 H83 0.9300 .
C84 H84 0.9300 .
N54' C84' 1.29(2) .
N54' C80' 1.339(19) .
C80' C81' 1.35(2) .
C81' C82' 1.35(3) .
C81' H81' 0.9300 .
C82' C83' 1.31(3) .
C82' H82' 0.9300 .
C83' C84' 1.35(2) .
C83' H83' 0.9300 .
C84' H84' 0.9300 .
N55 C89 1.30(2) .
N55 C85 1.31(2) .
C85 C86 1.38(3) .
C85 H85 0.9300 .
C86 C87 1.27(3) .
C86 H86 0.9300 .
C87 C88 1.46(3) .
C87 H87 0.9300 .
C88 C89 1.39(3) .
C88 H88 0.9300 .
C89 C89' 1.36(3) .
N55' C85' 1.31(2) .
N55' C89' 1.35(3) .
C85' C86' 1.42(3) .
C85' H85' 0.9300 .
C86' C87' 1.34(3) .
C86' H86' 0.9300 .
C87' C88' 1.44(3) .
C87' H87' 0.9300 .
C88' C89' 1.40(3) .
C88' H88' 0.9300 .
Mn6 N56 2.150(15) .
Mn6 N57' 2.258(13) .
Mn6 N58' 2.267(14) .
Mn6 N58 2.267(14) .
Mn6 N57 2.328(13) .
N56 C68 1.15(2) 1_655
N57 C90 1.32(2) .
N57 C94 1.35(2) .
C90 C91 1.36(2) .
C90 H90 0.9300 .
C91 C92 1.32(3) .
C91 H91 0.9300 .
C92 C93 1.41(3) .
C92 H92 0.9300 .
C93 C94 1.39(2) .
C93 H93 0.9300 .
C94 C94' 1.44(2) .
N57' C90' 1.32(2) .
N57' C94' 1.36(2) .
C90' C91' 1.37(2) .
C90' H90' 0.9300 .
C91' C92' 1.33(3) .
C91' H91' 0.9300 .
C92' C93' 1.44(3) .
C92' H92' 0.9300 .
C93' C94' 1.41(3) .
C93' H93' 0.9300 .
N58 C95 1.36(2) .
N58 C99 1.36(2) .
C95 C96 1.34(3) .
C95 C95' 1.43(2) .
C96 C97 1.40(2) .
C96 H96 0.9300 .
C97 C98 1.43(2) .
C97 H97 0.9300 .
C98 C99 1.36(2) .
C98 H98 0.9300 .
C99 H99 0.9300 .
N58' C95' 1.32(2) .
N58' C99' 1.34(2) .
C95' C96' 1.45(2) .
C96' C97' 1.41(2) .
C96' H96' 0.9300 .
C97' C98' 1.28(3) .
C97' H97' 0.9300 .
C98' C99' 1.37(2) .
C98' H98' 0.9300 .
C99' H99' 0.9300 .
Mn7 O6 2.208(15) .
Mn7 N59' 2.247(12) .
Mn7 O5 2.387(8) .
Mn7 N59 2.258(15) .
N59 C100 1.29(2) .
N59 C114 1.34(2) .
C100 C111 1.41(3) .
C100 H100 0.9300 .
C111 C112 1.37(3) .
C111 H111 0.9300 .
C112 C113 1.38(2) .
C112 H112 0.9300 .
C113 C114 1.35(2) .
C113 H113 0.9300 .
C114 C14' 1.51(2) .
N59' C14' 1.31(2) .
N59' C10' 1.33(2) .
C10' C11' 1.37(2) .
C10' H10' 0.9300 .
C11' C12' 1.41(2) .
C11' H11' 0.9300 .
C12' C13' 1.42(2) .
C12' H12' 0.9300 .
C13' C14' 1.45(2) .
C13' H13' 0.9300 .
Mn8 O8 2.259(13) .
Mn8 N60 2.254(13) .
Mn8 O7 2.458(4) .
Mn8 N60' 2.287(15) .
N60 C115 1.33(2) .
N60 C119 1.34(2) .
C115 C116 1.39(2) .
C115 C15' 1.50(2) .
C116 C117 1.36(2) .
C116 H116 0.9300 .
C117 C118 1.39(3) .
C117 H117 0.9300 .
C118 C119 1.36(3) .
C118 H118 0.9300 .
C119 H119 0.9300 .
N60' C15' 1.37(2) .
N60' C19' 1.38(2) .
C15' C16' 1.33(3) .
C16' C17' 1.37(3) .
C16' H16' 0.9300 .
C17' C18' 1.37(3) .
C17' H17' 0.9300 .
C18' C19' 1.39(2) .
C18' H18' 0.9300 .
C19' H19' 0.9300 .
O9 H9A 0.8708 .
O9 H9B 0.8187 .
O10 H10A 0.8887 .
O10 H10B 0.8492 .
O11 H11A 0.8818 .
O11 H11B 0.8400 .
O12 H12A 0.8659 .
O12 H12B 0.8643 .
O13 H13A 0.8607 .
O13 H13B 0.8422 .
O14 H14A 0.8696 .
O14 H14B 0.8517 .
O15 H15A 0.8661 .
O15 H15B 0.8538 .
O16 H16A 0.8294 .
O16 H16B 0.7959 .
O17 H17A 0.8453 .
O17 H17B 0.8719 .
O18 H18A 0.8776 .
O18 H18B 0.8319 .
O19 H19A 0.8500 .
O19 H19B 0.8644 .
O21 H21A 0.8900 .
O21 H21B 0.8900 .
O22 H22A 0.8403 .
O22 H22B 0.8511 .
O23 H23A 0.8325 .
O23 H23B 0.8693 .
O24 H24A 0.8542 .
O24 H24B 0.8654 .

loop_
_geom_torsion_atom_site_label_1
_geom_torsion_atom_site_label_2
_geom_torsion_atom_site_label_3
_geom_torsion_atom_site_label_4
_geom_torsion
C38 N33 C34 C35 2(2)
Mn1 N33 C34 C35 170.6(11)
C38 N33 C34 C34' -176.3(16)
Mn1 N33 C34 C34' -8.0(19)
N33 C34 C35 C36 -1(2)
C34' C34 C35 C36 177.2(16)
C34 C35 C36 C37 0(3)
C35 C36 C37 C38 0(3)
C34 N33 C38 C37 -2(3)
Mn1 N33 C38 C37 -169.2(13)
C36 C37 C38 N33 1(3)
C34' N33' C38' C37' 7(3)
Mn1 N33' C38' C37' -163.2(15)
N33' C38' C37' C36' -4(3)
C38' C37' C36' C35' 0(3)
C37' C36' C35' C34' 0(3)
C38' N33' C34' C35' -7(2)
Mn1 N33' C34' C35' 164.2(14)
C38' N33' C34' C34 175.7(14)
Mn1 N33' C34' C34 -13.2(19)
C36' C35' C34' N33' 3(3)
C36' C35' C34' C34 -179.5(17)
N33 C34 C34' N33' 14(2)
C35 C34 C34' N33' -164.4(15)
N33 C34 C34' C35' -163.2(16)
C35 C34 C34' C35' 18(3)
C43 N34 C39 C40 -6(3)
Mn1 N34 C39 C40 168.0(13)
C43 N34 C39 C39' 174.8(16)
Mn1 N34 C39 C39' -11.3(19)
N34 C39 C40 C41 3(3)
C39' C39 C40 C41 -178.2(19)
C39 C40 C41 C42 0(4)
C40 C41 C42 C43 0(4)
C39 N34 C43 C42 6(3)
Mn1 N34 C43 C42 -167.6(15)
C41 C42 C43 N34 -3(3)
C39' N34' C43' C42' -8(3)
Mn1 N34' C43' C42' -179.8(16)
N34' C43' C42' C41' 10(3)
C43' C42' C41' C40' -8(3)
C42' C41' C40' C39' 5(3)
C43' N34' C39' C40' 5(2)
Mn1 N34' C39' C40' 176.8(12)
C43' N34' C39' C39 -176.7(15)
Mn1 N34' C39' C39 -4.8(18)
C41' C40' C39' N34' -3(3)
C41' C40' C39' C39 178.5(15)
N34 C39 C39' N34' 11(2)
C40 C39 C39' N34' -168.7(18)
N34 C39 C39' C40' -171.0(15)
C40 C39 C39' C40' 10(3)
C48 N35 C44 C45 1(2)
Mn2 N35 C44 C45 168.8(13)
C48 N35 C44 C44' -177.3(15)
Mn2 N35 C44 C44' -9.4(18)
N35 C44 C45 C46 -2(3)
C44' C44 C45 C46 175.6(16)
C44 C45 C46 C47 7(3)
C45 C46 C47 C48 -9(3)
C44 N35 C48 C47 -3(3)
Mn2 N35 C48 C47 -170.0(13)
C46 C47 C48 N35 8(3)
C44' N35' C48' C47' 0(3)
Mn2 N35' C48' C47' -159.9(15)
N35' C48' C47' C46' 0(3)
C48' C47' C46' C45' -2(3)
C47' C46' C45' C44' 2(3)
C48' N35' C44' C45' 0(3)
Mn2 N35' C44' C45' 161.3(14)
C48' N35' C44' C44 179.0(15)
Mn2 N35' C44' C44 -20.0(19)
C46' C45' C44' N35' -2(3)
C46' C45' C44' C44 179.9(18)
N35 C44 C44' N35' 19(2)
C45 C44 C44' N35' -158.6(16)
N35 C44 C44' C45' -161.8(17)
C45 C44 C44' C45' 20(3)
C53 N36 C49 C50 0(3)
Mn2 N36 C49 C50 -171(2)
N36 C49 C50 C51 0(5)
C49 C50 C51 C52 3(5)
C50 C51 C52 C53 -6(4)
C49 N36 C53 C52 -3(3)
Mn2 N36 C53 C52 167.6(15)
C49 N36 C53 C53' 176.9(16)
Mn2 N36 C53 C53' -12.9(19)
C51 C52 C53 N36 6(3)
C51 C52 C53 C53' -174(2)
C49' N36' C53' C53 -175.2(15)
Mn2 N36' C53' C53 2.4(19)
C49' N36' C53' C52' -2(3)
Mn2 N36' C53' C52' 175.9(13)
N36 C53 C53' N36' 6(2)
C52 C53 C53' N36' -174.1(18)
N36 C53 C53' C52' -167.3(15)
C52 C53 C53' C52' 12(3)
N36' C53' C52' C51' 6(3)
C53 C53' C52' C51' -179.9(15)
C53' C52' C51' C50' -8(3)
C52' C51' C50' C49' 5(3)
C53' N36' C49' C50' -2(3)
Mn2 N36' C49' C50' -179.1(14)
C51' C50' C49' N36' 0(3)
C58 N37 C54 C55 -1(2)
Mn3 N37 C54 C55 -172.0(11)
C58 N37 C54 C54' -179.5(14)
Mn3 N37 C54 C54' 9.6(18)
N37 C54 C55 C56 -1(2)
C54' C54 C55 C56 177.5(14)
C54 C55 C56 C57 3(2)
C55 C56 C57 C58 -2(2)
C54 N37 C58 C57 1(3)
Mn3 N37 C58 C57 171.7(13)
C56 C57 C58 N37 1(3)
C54' N37' C58' C57' -1(2)
Mn3 N37' C58' C57' 166.2(13)
N37' C58' C57' C56' 4(3)
C58' C57' C56' C55' -6(3)
C57' C56' C55' C54' 6(3)
C56' C55' C54' N37' -2(3)
C56' C55' C54' C54 175.7(16)
C58' N37' C54' C55' 0(2)
Mn3 N37' C54' C55' -168.0(12)
C58' N37' C54' C54 -178.3(14)
Mn3 N37' C54' C54 13.9(19)
N37 C54 C54' C55' 166.2(15)
C55 C54 C54' C55' -12(2)
N37 C54 C54' N37' -16(2)
C55 C54 C54' N37' 165.9(14)
C63 N38 C59 C60 -5(5)
Mn4 N38 C59 C60 -172(3)
C63 N38 C59 C59' 171(2)
Mn4 N38 C59 C59' 3(3)
N38 C59 C60 C61 6(5)
C59' C59 C60 C61 -170(2)
C59 C60 C61 C62 -4(4)
C60 C61 C62 C63 3(4)
C61 C62 C63 N38 -2(4)
C59 N38 C63 C62 3(4)
Mn4 N38 C63 C62 170(2)
C59' N38' C63' C62' 10(5)
Mn4 N38' C63' C62' 168(3)
N38' C63' C62' C61' -4(5)
C63' C62' C61' C60' -7(4)
C62' C61' C60' C59' 10(4)
C63' N38' C59' C59 172(3)
Mn4 N38' C59' C59 13(3)
C63' N38' C59' C60' -5(5)
Mn4 N38' C59' C60' -164(2)
N38 C59 C59' N38' -11(4)
C60 C59 C59' N38' 166(3)
N38 C59 C59' C60' 166(3)
C60 C59 C59' C60' -17(4)
C61' C60' C59' N38' -3(4)
C61' C60' C59' C59 180(2)
C84 N54 C80 C81 -7(3)
Mn5 N54 C80 C81 -169.4(13)
C84 N54 C80 C80' 177.3(18)
Mn5 N54 C80 C80' 15(2)
N54 C80 C81 C82 6(3)
C80' C80 C81 C82 -178.5(18)
C80 C81 C82 C83 -3(3)
C81 C82 C83 C84 0(3)
C80 N54 C84 C83 5(4)
Mn5 N54 C84 C83 164.9(19)
C82 C83 C84 N54 -2(4)
C84' N54' C80' C81' 6(3)
Mn5 N54' C80' C81' -164.6(14)
C84' N54' C80' C80 -176.4(17)
Mn5 N54' C80' C80 12.9(19)
N54 C80 C80' N54' -19(2)
C81 C80 C80' N54' 165.4(16)
N54 C80 C80' C81' 158.1(17)
C81 C80 C80' C81' -17(3)
N54' C80' C81' C82' -2(3)
C80 C80' C81' C82' -179.0(18)
C80' C81' C82' C83' -4(3)
C81' C82' C83' C84' 5(4)
C80' N54' C84' C83' -5(3)
Mn5 N54' C84' C83' 165.2(15)
C82' C83' C84' N54' -1(3)
C89 N55 C85 C86 -2(3)
Mn5 N55 C85 C86 168.6(16)
N55 C85 C86 C87 -2(4)
C85 C86 C87 C88 5(4)
C86 C87 C88 C89 -4(4)
C85 N55 C89 C89' -179(2)
Mn5 N55 C89 C89' 10(3)
C85 N55 C89 C88 3(3)
Mn5 N55 C89 C88 -167.8(15)
C87 C88 C89 N55 0(3)
C87 C88 C89 C89' -178(2)
C89' N55' C85' C86' 7(3)
Mn5 N55' C85' C86' 178.9(15)
N55' C85' C86' C87' -7(3)
C85' C86' C87' C88' 2(3)
C86' C87' C88' C89' 3(3)
C85' N55' C89' C89 172.3(19)
Mn5 N55' C89' C89 -1(2)
C85' N55' C89' C88' -1(3)
Mn5 N55' C89' C88' -174.0(13)
N55 C89 C89' N55' -7(3)
C88 C89 C89' N55' 171.4(18)
N55 C89 C89' C88' 166.2(19)
C88 C89 C89' C88' -16(3)
C87' C88' C89' N55' -4(3)
C87' C88' C89' C89 -176(2)
C94 N57 C90 C91 5(3)
Mn6 N57 C90 C91 -179.8(14)
N57 C90 C91 C92 -5(3)
C90 C91 C92 C93 2(3)
C91 C92 C93 C94 1(3)
C90 N57 C94 C93 -2(2)
Mn6 N57 C94 C93 -177.1(12)
C90 N57 C94 C94' 178.4(14)
Mn6 N57 C94 C94' 2.9(18)
C92 C93 C94 N57 -1(3)
C92 C93 C94 C94' 178.5(17)
C94' N57' C90' C91' 5(3)
Mn6 N57' C90' C91' 172.8(14)
N57' C90' C91' C92' -5(3)
C90' C91' C92' C93' 7(3)
C91' C92' C93' C94' -10(3)
C90' N57' C94' C93' -8(2)
Mn6 N57' C94' C93' -176.1(13)
C90' N57' C94' C94 -176.8(15)
Mn6 N57' C94' C94 14.9(18)
C92' C93' C94' N57' 11(3)
C92' C93' C94' C94 179.0(17)
N57 C94 C94' N57' -12(2)
C93 C94 C94' N57' 168.4(16)
N57 C94 C94' C93' 179.8(16)
C93 C94 C94' C93' 0(3)
C99 N58 C95 C96 6(3)
Mn6 N58 C95 C96 -162.8(15)
C99 N58 C95 C95' -176.2(16)
Mn6 N58 C95 C95' 15(2)
N58 C95 C96 C97 -3(3)
C95' C95 C96 C97 179.3(19)
C95 C96 C97 C98 -1(3)
C96 C97 C98 C99 1(3)
C95 N58 C99 C98 -6(3)
Mn6 N58 C99 C98 161.7(14)
C97 C98 C99 N58 2(3)
C99' N58' C95' C95 -179.9(17)
Mn6 N58' C95' C95 7(2)
C99' N58' C95' C96' 1(3)
Mn6 N58' C95' C96' -172.6(12)
C96 C95 C95' N58' 163.2(19)
N58 C95 C95' N58' -15(2)
C96 C95 C95' C96' -17(3)
N58 C95 C95' C96' 164.7(15)
N58' C95' C96' C97' 3(3)
C95 C95' C96' C97' -176.3(17)
C95' C96' C97' C98' -5(3)
C96' C97' C98' C99' 4(3)
C95' N58' C99' C98' -3(3)
Mn6 N58' C99' C98' 170.0(16)
C97' C98' C99' N58' 0(3)
C114 N59 C100 C111 -6(3)
Mn7 N59 C100 C111 -176.0(16)
N59 C100 C111 C112 4(3)
C100 C111 C112 C113 2(3)
C111 C112 C113 C114 -5(3)
C100 N59 C114 C113 2(3)
Mn7 N59 C114 C113 172.5(14)
C100 N59 C114 C14' -177.2(17)
Mn7 N59 C114 C14' -6(2)
C112 C113 C114 N59 3(3)
C112 C113 C114 C14' -177.8(16)
C14' N59' C10' C11' 3(3)
Mn7 N59' C10' C11' -166.9(15)
N59' C10' C11' C12' -2(3)
C10' C11' C12' C13' 2(3)
C11' C12' C13' C14' -4(3)
C10' N59' C14' C13' -4(3)
Mn7 N59' C14' C13' 166.3(13)
C10' N59' C14' C114 176.6(17)
Mn7 N59' C14' C114 -13(2)
C12' C13' C14' N59' 5(3)
C12' C13' C14' C114 -176.2(16)
N59 C114 C14' N59' 13(3)
C113 C114 C14' N59' -166.1(16)
N59 C114 C14' C13' -166.4(15)
C113 C114 C14' C13' 15(3)
C119 N60 C115 C116 0(3)
Mn8 N60 C115 C116 170.3(13)
C119 N60 C115 C15' 179.1(17)
Mn8 N60 C115 C15' -11(2)
N60 C115 C116 C117 -1(3)
C15' C115 C116 C117 179.7(18)
C115 C116 C117 C118 1(3)
C116 C117 C118 C119 1(3)
C115 N60 C119 C118 2(3)
Mn8 N60 C119 C118 -168.1(15)
C117 C118 C119 N60 -2(3)
C19' N60' C15' C16' 4(3)
Mn8 N60' C15' C16' 170.0(16)
C19' N60' C15' C115 -174.5(15)
Mn8 N60' C15' C115 -8(2)
N60 C115 C15' C16' -166(2)
C116 C115 C15' C16' 13(3)
N60 C115 C15' N60' 13(2)
C116 C115 C15' N60' -168.6(16)
N60' C15' C16' C17' -3(3)
C115 C15' C16' C17' 175(2)
C15' C16' C17' C18' -1(4)
C16' C17' C18' C19' 3(3)
C15' N60' C19' C18' -2(3)
Mn8 N60' C19' C18' -167.3(14)
C17' C18' C19' N60' -2(3)
